data_1560072
loop_
_publ_author_name
'Rajkumar, Madhu'
'Desiraju, Gautam R.'

_publ_section_title
;
 Quaternary and quinary molecular solids based on structural inequivalence
 and combinatorial approaches: 2-nitroresorcinol and
 4,6-dichlororesorcinol
;
_journal_issue 2
_journal_name_full IUCrJ
_journal_page_first 178
_journal_page_last 185
_journal_paper_doi 10.1107/S2052252520016589
_journal_volume 8
_journal_year 2021
_chemical_formula_sum 'C80 H66 Cl8 N8 O8'
_chemical_formula_weight 1551.00
_space_group_crystal_system monoclinic
_space_group_IT_number 4
_space_group_name_Hall 'P 2yb'
_space_group_name_H-M_alt 'P 1 21 1'
_atom_sites_solution_hydrogens geom
_audit_creation_method SHELXL-2018/3
_cell_angle_alpha 90
_cell_angle_beta 91.312(6)
_cell_angle_gamma 90
_cell_formula_units_Z 4
_cell_length_a 17.219(5)
_cell_length_b 22.693(7)
_cell_length_c 18.331(5)
_cell_measurement_reflns_used 16938
_cell_measurement_temperature 150(2)
_cell_measurement_theta_max 27.8
_cell_measurement_theta_min 3.1
_cell_volume 7161(4)
_computing_structure_refinement 'SHELXL-2018/3 (Sheldrick, 2018)'
_computing_structure_solution 'SHELXT 2014/5 (Sheldrick, 2014)'
_diffrn_ambient_temperature 150(2)
_diffrn_measured_fraction_theta_full 0.996
_diffrn_measured_fraction_theta_max 0.986
_diffrn_measurement_device_type 'Rigaku Mercury375R (2x2 bin mode)'
_diffrn_measurement_method 'profile data from \w-scans'
_diffrn_radiation_type MoK\a
_diffrn_radiation_wavelength 0.71075
_diffrn_reflns_av_R_equivalents 0.1068
_diffrn_reflns_av_unetI/netI 0.1593
_diffrn_reflns_Laue_measured_fraction_full 0.996
_diffrn_reflns_Laue_measured_fraction_max 0.986
_diffrn_reflns_limit_h_max 22
_diffrn_reflns_limit_h_min -22
_diffrn_reflns_limit_k_max 29
_diffrn_reflns_limit_k_min -29
_diffrn_reflns_limit_l_max 23
_diffrn_reflns_limit_l_min -23
_diffrn_reflns_number 59375
_diffrn_reflns_point_group_measured_fraction_full 0.956
_diffrn_reflns_point_group_measured_fraction_max 0.926
_diffrn_reflns_theta_full 25.242
_diffrn_reflns_theta_max 27.485
_diffrn_reflns_theta_min 3.073
_diffrn_source 'Sealed Tube'
_exptl_absorpt_coefficient_mu 0.380
_exptl_absorpt_correction_T_max 1.000
_exptl_absorpt_correction_T_min 0.453
_exptl_absorpt_correction_type multi-scan
_exptl_absorpt_process_details 'Jacobson, R. (1998) Private communication'
_exptl_crystal_colour Yellow
_exptl_crystal_density_diffrn 1.439
_exptl_crystal_description Block
_exptl_crystal_F_000 3208
_exptl_crystal_size_max 0.200
_exptl_crystal_size_mid 0.200
_exptl_crystal_size_min 0.200
_refine_diff_density_max 0.701
_refine_diff_density_min -0.658
_refine_diff_density_rms 0.123
_refine_ls_abs_structure_details
;
 Flack x determined using 4452 quotients [(I+)-(I-)]/[(I+)+(I-)]
 (Parsons, Flack and Wagner, Acta Cryst. B69 (2013) 249-259).
;
_refine_ls_abs_structure_Flack 0.29(6)
_refine_ls_extinction_method none
_refine_ls_goodness_of_fit_ref 1.026
_refine_ls_hydrogen_treatment constr
_refine_ls_matrix_type full
_refine_ls_number_parameters 1889
_refine_ls_number_reflns 30424
_refine_ls_number_restraints 1
_refine_ls_restrained_S_all 1.026
_refine_ls_R_factor_all 0.1864
_refine_ls_R_factor_gt 0.1229
_refine_ls_shift/su_max 0.000
_refine_ls_shift/su_mean 0.000
_refine_ls_structure_factor_coef Fsqd
_refine_ls_weighting_details 'w=1/[\s^2^(Fo^2^)+(0.1617P)^2^+25.0287P] where P=(Fo^2^+2Fc^2^)/3'
_refine_ls_weighting_scheme calc
_refine_ls_wR_factor_gt 0.3145
_refine_ls_wR_factor_ref 0.3590
_reflns_Friedel_coverage 0.832
_reflns_Friedel_fraction_full 0.913
_reflns_Friedel_fraction_max 0.864
_reflns_number_gt 16751
_reflns_number_total 30424
_reflns_threshold_expression 'I > 2\s(I)'
_cod_data_source_file yc5029.cif
_cod_data_source_block 32CRES-TMP-PHE-PYR
_cod_depositor_comments
;
The following automatic conversions were performed:

data item '_exptl_absorpt_correction_type' value 'Multi-scan' was
changed to 'multi-scan' in accordance with the
/home/data/users/saulius/crontab/automatic-downloads/rss-feeds/IUCr/lib/dictionaries/cif_core.dic
dictionary named 'cif_core.dic' version 2.4.2 last updated on
2011-04-26.

Automatic conversion script
Id: cif_fix_values 7556 2019-12-06 15:28:31Z antanas 

 Adding full bibliography for 1560041--1560072.cif.
;
_cod_original_sg_symbol_H-M 'P 21'
_cod_database_code 1560072
_shelx_shelxl_version_number 2018/3
_shelx_space_group_comment
;
The symmetry employed for this shelxl refinement is uniquely defined
by the following loop, which should always be used as a source of
symmetry information in preference to the above space-group names.
They are only intended as comments.
;
_shelx_estimated_absorpt_t_min 0.928
_shelx_estimated_absorpt_t_max 0.928

loop_
_space_group_symop_operation_xyz
'x, y, z'
'-x, y+1/2, -z'

loop_
_atom_site_label
_atom_site_type_symbol
_atom_site_fract_x
_atom_site_fract_y
_atom_site_fract_z
_atom_site_U_iso_or_equiv
_atom_site_adp_type
_atom_site_occupancy
_atom_site_site_symmetry_order
_atom_site_calc_flag
_atom_site_refinement_flags_posn
_atom_site_refinement_flags_adp
_atom_site_refinement_flags_occupancy
_atom_site_disorder_assembly
_atom_site_disorder_group
Cl01 Cl 1.1263(3) 0.28918(18) 0.2565(2) 0.0533(11) Uani 1 1 d . . . . .
Cl02 Cl 0.7011(3) 0.70734(18) 0.6768(3) 0.0537(11) Uani 1 1 d . . . . .
Cl03 Cl 0.0865(3) 0.74664(17) 1.0546(2) 0.0516(10) Uani 1 1 d . . . . .
Cl04 Cl 0.5665(3) 0.26764(19) 0.3663(2) 0.0565(11) Uani 1 1 d . . . . .
Cl05 Cl 0.6340(3) 0.74659(18) -0.1301(2) 0.0540(11) Uani 1 1 d . . . . .
Cl06 Cl 0.1375(3) 0.73408(19) 0.7646(2) 0.0542(11) Uani 1 1 d . . . . .
Cl07 Cl 0.6033(3) 0.27509(19) 1.1733(2) 0.0547(11) Uani 1 1 d . . . . .
Cl08 Cl 0.0983(3) 0.26074(19) 0.4477(3) 0.0586(12) Uani 1 1 d . . . . .
Cl09 Cl 1.1165(3) 0.72645(19) 0.2806(3) 0.0558(11) Uani 1 1 d . . . . .
Cl0A Cl 0.1112(3) 0.27331(19) 0.7434(3) 0.0594(12) Uani 1 1 d . . . . .
Cl0B Cl 0.6509(3) 0.25345(18) 0.6512(2) 0.0546(11) Uani 1 1 d . . . . .
Cl0C Cl 1.1484(3) 0.26634(18) -0.0362(2) 0.0527(11) Uani 1 1 d . . . . .
Cl0D Cl 0.6127(3) 0.74278(19) 0.3957(2) 0.0579(12) Uani 1 1 d . . . . .
Cl0E Cl 0.5468(3) 0.7304(2) 0.1518(3) 0.0594(12) Uani 1 1 d . . . . .
Cl0F Cl 1.1660(3) 0.73085(19) 0.5721(3) 0.0602(12) Uani 1 1 d . . . . .
Cl0G Cl 0.6869(3) 0.27278(19) 0.8911(3) 0.0594(12) Uani 1 1 d . . . . .
O00H O 1.0265(6) 0.6219(4) 0.3114(6) 0.043(3) Uani 1 1 d . . . . .
H00H H 0.999635 0.593196 0.321054 0.064 Uiso 1 1 calc R U . . .
O00I O 0.5169(6) 0.6373(5) 0.4171(6) 0.045(3) Uani 1 1 d . . . . .
H00I H 0.489699 0.608669 0.425989 0.067 Uiso 1 1 calc R U . . .
O00J O 0.5923(6) 0.6086(5) 0.6695(6) 0.044(3) Uani 1 1 d . . . . .
H00J H 0.563070 0.580190 0.665376 0.066 Uiso 1 1 calc R U . . .
O00K O 0.7371(7) 0.6470(5) -0.0916(6) 0.048(3) Uani 1 1 d . . . . .
H00K H 0.765647 0.619853 -0.078548 0.071 Uiso 1 1 calc R U . . .
O00L O 0.6615(6) 0.6354(5) 0.1607(6) 0.043(3) Uani 1 1 d . . . . .
H00L H 0.694214 0.609116 0.160919 0.064 Uiso 1 1 calc R U . . .
O00M O 0.1889(6) 0.6455(5) 1.0643(6) 0.046(3) Uani 1 1 d . . . . .
H00M H 0.216945 0.616288 1.064427 0.069 Uiso 1 1 calc R U . . .
O00N O 1.0615(7) 0.6282(5) 0.5725(6) 0.053(3) Uani 1 1 d . . . . .
H00N H 1.033690 0.598907 0.570458 0.079 Uiso 1 1 calc R U . . .
O00O O 1.0289(7) 0.3895(5) 0.2196(5) 0.047(3) Uani 1 1 d . . . . .
H00O H 1.001202 0.417602 0.208305 0.070 Uiso 1 1 calc R U . . .
O00P O 1.0462(6) 0.3699(4) -0.0407(6) 0.043(3) Uani 1 1 d . . . . .
H00P H 1.017748 0.398819 -0.040490 0.064 Uiso 1 1 calc R U . . .
N00Q N 0.3035(6) 0.5542(5) 1.0630(6) 0.028(2) Uani 1 1 d . . . . .
O00R O 0.6653(6) 0.3733(5) 0.3695(6) 0.041(2) Uani 1 1 d . . . . .
H00R H 0.692787 0.402681 0.372649 0.062 Uiso 1 1 calc R U . . .
N00S N 0.4193(7) 0.5417(5) 0.4492(7) 0.033(3) Uani 1 1 d . . . . .
O00T O 0.5816(7) 0.3739(5) 0.8771(6) 0.047(3) Uani 1 1 d . . . . .
H00T H 0.551519 0.401925 0.874789 0.070 Uiso 1 1 calc R U . . .
O00U O 0.2113(7) 0.3563(5) 0.4566(6) 0.050(3) Uani 1 1 d . . . . .
H00U H 0.243220 0.382918 0.461154 0.075 Uiso 1 1 calc R U . . .
N00V N 0.8326(7) 0.5555(5) -0.0494(6) 0.032(3) Uani 1 1 d . . . . .
N00W N 0.3367(7) 0.5404(6) 0.8540(7) 0.040(3) Uani 1 1 d . . . . .
O00X O 0.2283(7) 0.6313(5) 0.8059(6) 0.052(3) Uani 1 1 d . . . . .
H00X H 0.254003 0.602806 0.819639 0.079 Uiso 1 1 calc R U . . .
O00Y O 0.7378(6) 0.3617(5) 0.6243(6) 0.046(3) Uani 1 1 d . . . . .
H00Y H 0.763883 0.390418 0.613010 0.069 Uiso 1 1 calc R U . . .
N00Z N 0.9121(8) 0.5415(5) 0.3496(7) 0.038(3) Uani 1 1 d . . . . .
N010 N 0.4601(8) 0.4590(6) 0.8689(6) 0.038(3) Uani 1 1 d . . . . .
O011 O 0.5127(7) 0.3792(5) 1.1308(6) 0.049(3) Uani 1 1 d . . . . .
H011 H 0.486832 0.407511 1.116793 0.074 Uiso 1 1 calc R U . . .
O012 O 0.2231(8) 0.3688(5) 0.7181(6) 0.057(3) Uani 1 1 d . . . . .
H012 H 0.254222 0.394672 0.707759 0.086 Uiso 1 1 calc R U . . .
N013 N 0.9387(7) 0.4663(5) -0.0315(6) 0.034(3) Uani 1 1 d . . . . .
N014 N 0.7844(7) 0.4629(5) 0.3729(6) 0.033(3) Uani 1 1 d . . . . .
N015 N 0.8375(7) 0.4504(5) 0.5877(6) 0.034(3) Uani 1 1 d . . . . .
N016 N 0.9478(8) 0.5360(6) 0.5635(7) 0.042(3) Uani 1 1 d . . . . .
N017 N 0.7883(7) 0.5530(6) 0.1625(7) 0.039(3) Uani 1 1 d . . . . .
N018 N 0.3153(7) 0.4514(5) 0.4723(7) 0.036(3) Uani 1 1 d . . . . .
N019 N 0.4671(7) 0.5262(6) 0.6652(7) 0.037(3) Uani 1 1 d . . . . .
C01A C 0.1768(9) 0.6641(6) 0.9948(8) 0.031(3) Uani 1 1 d . . . . .
C01B C 0.9089(8) 0.5656(6) -0.0537(7) 0.028(3) Uani 1 1 d . . . . .
C01C C 0.9634(9) 0.5199(7) -0.0449(8) 0.037(3) Uani 1 1 d . . . . .
C01D C 1.0739(8) 0.6489(6) 0.5023(8) 0.032(3) Uani 1 1 d . . . . .
C01E C 1.0368(8) 0.3803(6) 0.0887(8) 0.035(3) Uani 1 1 d . . . . .
H01E H 1.004580 0.412885 0.082045 0.042 Uiso 1 1 calc R U . . .
C01F C 0.1202(10) 0.7335(6) 0.9106(9) 0.045(4) Uani 1 1 d . . . . .
H01F H 0.089461 0.766540 0.901823 0.054 Uiso 1 1 calc R U . . .
C01G C 0.8610(8) 0.5722(7) 0.1568(8) 0.034(3) Uani 1 1 d . . . . .
C01H C 0.7754(8) 0.5208(6) 0.3584(7) 0.030(3) Uani 1 1 d . . . . .
C01I C 0.8384(9) 0.5605(6) 0.3462(7) 0.035(3) Uani 1 1 d . . . . .
C01J C 0.9255(8) 0.5301(6) 0.1631(8) 0.032(3) Uani 1 1 d . . . . .
N01K N 0.4148(7) 0.4692(6) 1.0801(7) 0.038(3) Uani 1 1 d . . . . .
C01L C 0.1410(9) 0.2996(6) 0.6590(9) 0.041(4) Uani 1 1 d . . . . .
C01M C 0.5462(9) 0.3768(7) 1.0034(8) 0.037(3) Uani 1 1 d . . . . .
H01M H 0.513202 0.408544 0.994284 0.045 Uiso 1 1 calc R U . . .
C01N C 0.1936(9) 0.3435(6) 0.6549(8) 0.033(3) Uani 1 1 d . . . . .
C01O C 0.6101(8) 0.2690(6) 0.5087(8) 0.036(3) Uani 1 1 d . . . . .
H01O H 0.579572 0.235460 0.513691 0.044 Uiso 1 1 calc R U . . .
C01P C 0.6976(9) 0.4734(6) 0.1837(9) 0.038(3) Uani 1 1 d . . . . .
H01P H 0.655269 0.498167 0.175490 0.046 Uiso 1 1 calc R U . . .
C01Q C 0.6982(8) 0.3402(6) 0.5626(8) 0.034(3) Uani 1 1 d . . . . .
N01R N 0.9139(7) 0.4735(6) 0.1792(7) 0.038(3) Uani 1 1 d . . . . .
C01S C 0.3437(8) 0.5529(6) 0.4472(7) 0.031(3) Uani 1 1 d . . . . .
N01T N 0.3410(7) 0.4504(6) 0.6852(7) 0.040(3) Uani 1 1 d . . . . .
C01U C 1.1367(9) 0.7207(6) 0.4273(9) 0.043(4) Uani 1 1 d . . . . .
H01U H 1.169084 0.753341 0.423358 0.051 Uiso 1 1 calc R U . . .
C01V C 0.5950(8) 0.6379(6) 0.6042(8) 0.034(3) Uani 1 1 d . . . . .
C01W C 0.3798(10) 0.6086(7) 0.6447(8) 0.043(4) Uani 1 1 d . . . . .
H01W H 0.420666 0.634823 0.638955 0.051 Uiso 1 1 calc R U . . .
C01X C 1.0556(9) 0.6449(6) 0.3727(8) 0.037(3) Uani 1 1 d . . . . .
C01Y C 0.4117(9) 0.5570(7) 0.8456(8) 0.039(4) Uani 1 1 d . . . . .
C01Z C 0.6604(9) 0.3484(6) 0.4341(8) 0.034(3) Uani 1 1 d . . . . .
C020 C 0.8239(11) 0.6210(7) 0.3298(9) 0.047(4) Uani 1 1 d . . . . .
H020 H 0.865435 0.646239 0.321979 0.057 Uiso 1 1 calc R U . . .
C021 C 0.1977(9) 0.4862(8) 1.0777(9) 0.044(4) Uani 1 1 d . . . . .
H02B H 0.170631 0.522125 1.087804 0.066 Uiso 1 1 calc R U . . .
H02C H 0.188443 0.458153 1.115799 0.066 Uiso 1 1 calc R U . . .
H02D H 0.179422 0.470426 1.031874 0.066 Uiso 1 1 calc R U . . .
C022 C 0.4745(8) 0.5157(7) 0.8581(8) 0.034(3) Uani 1 1 d . . . . .
C023 C 0.3345(9) 0.5275(7) 1.2613(7) 0.037(3) Uani 1 1 d . . . . .
C024 C 0.7004(9) 0.6404(6) 0.0350(8) 0.036(3) Uani 1 1 d . . . . .
H024 H 0.735249 0.609632 0.042775 0.043 Uiso 1 1 calc R U . . .
C025 C 0.6559(9) 0.6597(7) 0.0925(9) 0.039(4) Uani 1 1 d . . . . .
C026 C 0.4357(9) 0.5232(7) 1.0662(8) 0.039(3) Uani 1 1 d . . . . .
C027 C 1.0544(9) 0.3631(6) 0.1583(8) 0.033(3) Uani 1 1 d . . . . .
C028 C 0.3946(8) 0.5474(7) 0.6599(8) 0.037(3) Uani 1 1 d . . . . .
C029 C 0.6424(8) 0.7143(6) -0.0441(9) 0.038(3) Uani 1 1 d . . . . .
C02A C 0.1970(9) 0.4973(7) 1.2691(8) 0.038(3) Uani 1 1 d . . . . .
H02A H 0.144379 0.506059 1.264680 0.045 Uiso 1 1 calc R U . . .
C02B C 0.2174(8) 0.3647(7) 0.5873(8) 0.039(4) Uani 1 1 d . . . . .
H02J H 0.252559 0.395753 0.585432 0.047 Uiso 1 1 calc R U . . .
C02C C 0.7771(9) 0.4948(7) 0.1773(8) 0.036(3) Uani 1 1 d . . . . .
C02D C 1.0038(9) 0.5505(7) 0.1544(8) 0.040(4) Uani 1 1 d . . . . .
H02H H 1.045435 0.524523 0.158774 0.048 Uiso 1 1 calc R U . . .
C02E C 0.9242(9) 0.4838(6) 0.3674(8) 0.036(3) Uani 1 1 d . . . . .
C02F C 0.8706(9) 0.5503(6) 0.5596(8) 0.035(3) Uani 1 1 d . . . . .
C02G C 0.4444(8) 0.4848(6) 0.4647(7) 0.031(3) Uani 1 1 d . . . . .
C02H C 0.8760(9) 0.6317(8) 0.1424(9) 0.045(4) Uani 1 1 d . . . . .
H02I H 0.835045 0.658222 0.137659 0.053 Uiso 1 1 calc R U . . .
C02I C 0.3793(9) 0.5673(6) 1.0580(8) 0.035(3) Uani 1 1 d . . . . .
C02J C 0.3849(9) 0.4437(6) 0.8744(8) 0.034(3) Uani 1 1 d . . . . .
C02K C 0.4285(8) 0.6207(7) 0.8306(9) 0.040(4) Uani 1 1 d . . . . .
H02K H 0.389383 0.648646 0.824912 0.048 Uiso 1 1 calc R U . . .
C02L C 1.0421(8) 0.6235(6) 0.4400(8) 0.036(3) Uani 1 1 d . . . . .
H02L H 1.010489 0.590525 0.444489 0.043 Uiso 1 1 calc R U . . .
C02M C 0.1886(9) 0.3393(6) 0.5220(8) 0.035(3) Uani 1 1 d . . . . .
C02N C 0.8606(8) 0.4440(6) 0.3775(7) 0.031(3) Uani 1 1 d . . . . .
C02O C 0.6024(8) 0.7052(6) 0.0830(9) 0.037(3) Uani 1 1 d . . . . .
C02P C 0.1979(9) 0.6585(6) 0.8642(8) 0.037(3) Uani 1 1 d . . . . .
C02Q C 0.7023(8) 0.3713(7) 0.4957(9) 0.039(3) Uani 1 1 d . . . . .
H02Q H 0.731525 0.405566 0.492136 0.047 Uiso 1 1 calc R U . . .
C02R C 0.6974(9) 0.5420(8) 0.3529(8) 0.041(4) Uani 1 1 d . . . . .
H02R H 0.655328 0.517103 0.360269 0.050 Uiso 1 1 calc R U . . .
C02S C 0.8636(8) 0.5735(8) 0.7516(8) 0.038(3) Uani 1 1 d . . . . .
C02T C 0.7612(10) 0.5042(7) 0.7728(8) 0.044(4) Uani 1 1 d . . . . .
H02T H 0.708369 0.496801 0.777452 0.053 Uiso 1 1 calc R U . . .
C02U C 0.9169(8) 0.5273(7) 0.7614(7) 0.034(3) Uani 1 1 d . . . . .
C02V C 0.7313(9) 0.5207(8) 0.5699(10) 0.049(4) Uani 1 1 d . . . . .
H02E H 0.702106 0.484884 0.574502 0.073 Uiso 1 1 calc R U . . .
H02F H 0.718799 0.538839 0.523806 0.073 Uiso 1 1 calc R U . . .
H02G H 0.718551 0.547086 0.608707 0.073 Uiso 1 1 calc R U . . .
C02W C 0.6076(9) 0.7006(6) 0.4753(9) 0.038(3) Uani 1 1 d . . . . .
C02X C 0.2529(9) 0.5297(8) 0.6623(9) 0.045(4) Uani 1 1 d . . . . .
H02X H 0.211264 0.504378 0.669727 0.054 Uiso 1 1 calc R U . . .
C02Y C 1.1035(9) 0.6960(6) 0.3649(10) 0.043(4) Uani 1 1 d . . . . .
C02Z C 1.1225(10) 0.6978(6) 0.4947(10) 0.049(4) Uani 1 1 d . . . . .
C030 C 0.2911(9) 0.5068(7) 0.4596(8) 0.039(4) Uani 1 1 d . . . . .
C031 C 0.3224(9) 0.4841(7) 0.8684(8) 0.037(3) Uani 1 1 d . . . . .
C032 C 0.9664(11) 0.6422(8) 0.7288(9) 0.052(4) Uani 1 1 d . . . . .
H032 H 0.982106 0.680221 0.717302 0.062 Uiso 1 1 calc R U . . .
C033 C 0.2493(10) 0.4637(7) 0.8754(9) 0.046(4) Uani 1 1 d . . . . .
H033 H 0.208787 0.490654 0.870923 0.055 Uiso 1 1 calc R U . . .
C034 C 0.1306(9) 0.7132(7) 0.9820(9) 0.041(4) Uani 1 1 d . . . . .
C035 C 0.3320(9) 0.5082(7) 0.6675(9) 0.042(4) Uani 1 1 d . . . . .
C036 C 0.2062(9) 0.5169(9) 0.4576(9) 0.049(4) Uani 1 1 d . . . . .
H03B H 0.179772 0.479712 0.453805 0.073 Uiso 1 1 calc R U . . .
H03C H 0.192425 0.540926 0.416261 0.073 Uiso 1 1 calc R U . . .
H03D H 0.191378 0.536470 0.501573 0.073 Uiso 1 1 calc R U . . .
C037 C 0.3646(11) 0.6298(7) 1.2335(9) 0.048(4) Uani 1 1 d . . . . .
H037 H 0.401109 0.659340 1.226816 0.057 Uiso 1 1 calc R U . . .
C038 C 0.9331(11) 0.6290(7) -0.0674(9) 0.046(4) Uani 1 1 d . . . . .
H03M H 0.952901 0.632358 -0.115768 0.069 Uiso 1 1 calc R U . . .
H03N H 0.972696 0.640182 -0.032433 0.069 Uiso 1 1 calc R U . . .
H03O H 0.888906 0.654386 -0.062753 0.069 Uiso 1 1 calc R U . . .
C039 C 0.7245(8) 0.4887(8) -0.0315(9) 0.043(4) Uani 1 1 d . . . . .
H03P H 0.697568 0.525362 -0.024952 0.065 Uiso 1 1 calc R U . . .
H03Q H 0.714039 0.462955 0.008661 0.065 Uiso 1 1 calc R U . . .
H03R H 0.706926 0.470647 -0.076215 0.065 Uiso 1 1 calc R U . . .
C03A C 0.2875(11) 0.6430(7) 1.2280(8) 0.044(4) Uani 1 1 d . . . . .
H03A H 0.272040 0.681164 1.216004 0.053 Uiso 1 1 calc R U . . .
C03B C 0.8917(9) 0.4697(7) 0.7772(8) 0.039(4) Uani 1 1 d . . . . .
C03C C 0.8499(11) 0.6117(7) 0.5417(10) 0.054(4) Uani 1 1 d . . . . .
H03T H 0.896216 0.635213 0.540705 0.081 Uiso 1 1 calc R U . . .
H03V H 0.815907 0.626866 0.577955 0.081 Uiso 1 1 calc R U . . .
H03W H 0.824151 0.612944 0.494728 0.081 Uiso 1 1 calc R U . . .
C03D C 0.9695(8) 0.4821(7) 0.5779(7) 0.036(3) Uani 1 1 d . . . . .
C03E C 0.4786(9) 0.4688(7) 0.6795(8) 0.038(3) Uani 1 1 d . . . . .
C03F C 0.3180(11) 0.6140(7) 0.4339(9) 0.046(4) Uani 1 1 d . . . . .
H03E H 0.362464 0.639508 0.433296 0.070 Uiso 1 1 calc R U . . .
H03F H 0.284122 0.626067 0.471914 0.070 Uiso 1 1 calc R U . . .
H03G H 0.290773 0.616145 0.387656 0.070 Uiso 1 1 calc R U . . .
C03G C 0.8170(9) 0.5068(8) 0.5740(8) 0.040(4) Uani 1 1 d . . . . .
C03H C 0.2166(9) 0.4429(8) 1.2853(9) 0.047(4) Uani 1 1 d . . . . .
H03H H 0.177986 0.415467 1.294566 0.057 Uiso 1 1 calc R U . . .
C03I C 0.8898(10) 0.6297(9) 0.7351(9) 0.053(5) Uani 1 1 d . . . . .
H03I H 0.853612 0.659736 0.728064 0.063 Uiso 1 1 calc R U . . .
C03J C 0.5547(8) 0.6211(6) 0.5437(8) 0.035(3) Uani 1 1 d . . . . .
H03 H 0.524110 0.587418 0.545468 0.042 Uiso 1 1 calc R U . . .
C03K C 0.8080(9) 0.4998(7) -0.0343(7) 0.034(3) Uani 1 1 d . . . . .
C03L C 0.4208(11) 0.3788(7) 0.4922(10) 0.047(4) Uani 1 1 d . . . . .
H03J H 0.445560 0.378226 0.539639 0.070 Uiso 1 1 calc R U . . .
H03K H 0.457387 0.366872 0.456272 0.070 Uiso 1 1 calc R U . . .
H03L H 0.377484 0.352231 0.491363 0.070 Uiso 1 1 calc R U . . .
C03M C 0.3906(9) 0.5702(8) 1.2498(8) 0.042(4) Uani 1 1 d . . . . .
C03N C 0.6510(9) 0.7160(6) 0.5360(10) 0.045(4) Uani 1 1 d . . . . .
H0AA H 0.684527 0.747965 0.532863 0.054 Uiso 1 1 calc R U . . .
C03O C 1.0162(10) 0.6102(8) 0.1390(9) 0.049(4) Uani 1 1 d . . . . .
H03X H 1.066432 0.623607 0.131278 0.059 Uiso 1 1 calc R U . . .
C03P C 0.9523(12) 0.6513(9) 0.1351(10) 0.059(5) Uani 1 1 d . . . . .
H03Y H 0.961989 0.691158 0.127729 0.071 Uiso 1 1 calc R U . . .
C03Q C 0.6945(9) 0.6657(7) -0.0337(9) 0.043(4) Uani 1 1 d . . . . .
C03R C 0.1097(9) 0.2740(6) 0.5919(11) 0.051(5) Uani 1 1 d . . . . .
H2AA H 0.073701 0.243535 0.594077 0.062 Uiso 1 1 calc R U . . .
C03S C 0.5655(11) 0.5967(8) 0.8350(9) 0.052(4) Uani 1 1 d . . . . .
H03S H 0.615980 0.610693 0.830910 0.062 Uiso 1 1 calc R U . . .
C03T C 0.2138(9) 0.6379(7) 0.9346(8) 0.037(3) Uani 1 1 d . . . . .
H1AA H 0.248621 0.606998 0.942009 0.045 Uiso 1 1 calc R U . . .
C03U C 0.7834(10) 0.5602(8) 0.7575(9) 0.047(4) Uani 1 1 d . . . . .
H03U H 0.746330 0.589590 0.750921 0.056 Uiso 1 1 calc R U . . .
C03V C 0.5515(9) 0.3556(6) 1.0728(8) 0.038(3) Uani 1 1 d . . . . .
C03W C 0.1531(9) 0.7069(7) 0.8552(8) 0.037(3) Uani 1 1 d . . . . .
C03X C 0.8127(9) 0.4569(7) 0.7821(8) 0.038(3) Uani 1 1 d . . . . .
C03Y C 0.5865(10) 0.3542(8) 0.9462(9) 0.050(4) Uani 1 1 d . . . . .
C03Z C 0.3976(10) 0.3517(7) 1.3043(9) 0.046(4) Uani 1 1 d . . . . .
H03Z H 0.412206 0.312958 1.313708 0.055 Uiso 1 1 calc R U . . .
C040 C 0.5569(10) 0.4480(7) 0.6850(8) 0.040(4) Uani 1 1 d . . . . .
H040 H 0.598484 0.473459 0.678413 0.048 Uiso 1 1 calc R U . . .
C041 C 0.6868(9) 0.6003(7) 0.3365(10) 0.045(4) Uani 1 1 d . . . . .
H041 H 0.636181 0.614244 0.331994 0.054 Uiso 1 1 calc R U . . .
C042 C 0.6413(10) 0.2805(8) 1.0321(8) 0.046(4) Uani 1 1 d . . . . .
H042 H 0.674142 0.248714 1.041769 0.055 Uiso 1 1 calc R U . . .
C043 C 1.0217(10) 0.5976(8) 0.7397(9) 0.048(4) Uani 1 1 d . . . . .
H043 H 1.074054 0.606433 0.734945 0.057 Uiso 1 1 calc R U . . .
C044 C 0.2844(8) 0.4985(6) 1.0741(8) 0.034(3) Uani 1 1 d . . . . .
C045 C 0.8409(9) 0.4536(6) 0.1858(8) 0.036(3) Uani 1 1 d . . . . .
C046 C 1.0297(9) 0.4369(8) 0.7843(8) 0.044(4) Uani 1 1 d . . . . .
H046 H 1.066966 0.407744 0.791846 0.053 Uiso 1 1 calc R U . . .
C047 C 0.4353(10) 0.4535(7) 1.2797(8) 0.040(4) Uani 1 1 d . . . . .
C048 C 0.5574(12) 0.6531(8) 0.4778(9) 0.053(5) Uani 1 1 d . . . . .
C049 C 0.4691(11) 0.5539(8) 1.2552(9) 0.052(4) Uani 1 1 d . . . . .
H049 H 0.506773 0.582800 1.249636 0.062 Uiso 1 1 calc R U . . .
C04A C 1.0632(10) 0.3531(7) 0.0294(9) 0.045(4) Uani 1 1 d . . . . .
C04B C 0.8432(10) 0.3537(7) 0.8116(9) 0.046(4) Uani 1 1 d . . . . .
H04B H 0.826497 0.315512 0.820621 0.055 Uiso 1 1 calc R U . . .
C04C C 0.4154(9) 0.4290(7) 0.6924(8) 0.036(3) Uani 1 1 d . . . . .
C04D C 0.2496(10) 0.5429(8) 1.2582(8) 0.045(4) Uani 1 1 d . . . . .
C04E C 0.5993(10) 0.3056(8) 1.0853(9) 0.046(4) Uani 1 1 d . . . . .
C04F C 0.2324(12) 0.6004(7) 1.2399(9) 0.053(5) Uani 1 1 d . . . . .
H04F H 0.180340 0.611014 1.235293 0.064 Uiso 1 1 calc R U . . .
C04G C 0.3994(10) 0.6316(8) 1.0414(11) 0.053(5) Uani 1 1 d . . . . .
H04A H 0.414609 0.634954 0.991564 0.079 Uiso 1 1 calc R U . . .
H04C H 0.441369 0.644133 1.073089 0.079 Uiso 1 1 calc R U . . .
H04D H 0.354731 0.655894 1.049266 0.079 Uiso 1 1 calc R U . . .
C04H C 0.6881(9) 0.4176(7) 0.2017(8) 0.040(4) Uani 1 1 d . . . . .
H04P H 0.637841 0.404324 0.209193 0.048 Uiso 1 1 calc R U . . .
C04I C 0.5045(13) 0.6344(9) 0.8259(10) 0.063(5) Uani 1 1 d . . . . .
H04O H 0.516395 0.673399 0.815409 0.076 Uiso 1 1 calc R U . . .
C04J C 0.3394(9) 0.4561(6) 1.0848(8) 0.035(3) Uani 1 1 d . . . . .
C04K C 0.3936(10) 0.4384(7) 0.4758(8) 0.041(4) Uani 1 1 d . . . . .
C04L C 0.8613(9) 0.4551(6) -0.0240(7) 0.034(3) Uani 1 1 d . . . . .
C04M C 0.3189(10) 0.3931(7) 1.0972(9) 0.048(4) Uani 1 1 d . . . . .
H04E H 0.299456 0.376150 1.052419 0.072 Uiso 1 1 calc R U . . .
H04G H 0.279794 0.390662 1.133542 0.072 Uiso 1 1 calc R U . . .
H04H H 0.364341 0.371955 1.113596 0.072 Uiso 1 1 calc R U . . .
C04N C 0.6160(8) 0.2964(6) 0.4436(8) 0.035(3) Uani 1 1 d . . . . .
C04O C 0.3550(10) 0.4681(7) 1.2762(8) 0.038(4) Uani 1 1 d . . . . .
C04P C 0.6526(11) 0.2934(8) 0.5700(9) 0.049(4) Uani 1 1 d . . . . .
C04Q C 0.2954(11) 0.3626(8) 0.8948(10) 0.056(5) Uani 1 1 d . . . . .
H04Q H 0.284908 0.322858 0.902272 0.068 Uiso 1 1 calc R U . . .
C04R C 0.6473(8) 0.6867(7) 0.6010(10) 0.043(4) Uani 1 1 d . . . . .
C04S C 0.7890(12) 0.3988(8) 0.8000(8) 0.050(4) Uani 1 1 d . . . . .
H04S H 0.736371 0.390651 0.804038 0.060 Uiso 1 1 calc R U . . .
C04T C 0.3087(11) 0.6264(9) 0.6393(10) 0.055(5) Uani 1 1 d . . . . .
H04T H 0.300640 0.666355 0.630533 0.066 Uiso 1 1 calc R U . . .
C04U C 0.8347(12) 0.3931(8) -0.0052(9) 0.054(5) Uani 1 1 d . . . . .
H04L H 0.878241 0.366761 -0.005805 0.081 Uiso 1 1 calc R U . . .
H04M H 0.796070 0.380375 -0.040363 0.081 Uiso 1 1 calc R U . . .
H04N H 0.812844 0.393123 0.042558 0.081 Uiso 1 1 calc R U . . .
C04V C 0.5304(8) 0.4753(8) 0.4649(9) 0.044(4) Uani 1 1 d . . . . .
H04I H 0.543211 0.448456 0.426533 0.067 Uiso 1 1 calc R U . . .
H04J H 0.547072 0.459147 0.511027 0.067 Uiso 1 1 calc R U . . .
H04K H 0.556126 0.512276 0.457225 0.067 Uiso 1 1 calc R U . . .
C04W C 0.7525(9) 0.3750(6) 0.2108(9) 0.041(4) Uani 1 1 d . . . . .
H04W H 0.743124 0.335715 0.221881 0.049 Uiso 1 1 calc R U . . .
C04X C 0.8250(10) 0.3951(7) 0.2023(9) 0.043(4) Uani 1 1 d . . . . .
H04X H 0.866174 0.368883 0.207750 0.052 Uiso 1 1 calc R U . . .
C04Y C 1.1331(10) 0.2859(7) 0.1066(9) 0.044(4) Uani 1 1 d . . . . .
H04Y H 1.167375 0.254454 0.111684 0.052 Uiso 1 1 calc R U . . .
C04Z C 1.1115(9) 0.3038(7) 0.0412(9) 0.045(4) Uani 1 1 d . . . . .
C050 C 0.5522(9) 0.5351(8) 0.8509(9) 0.047(4) Uani 1 1 d . . . . .
H050 H 0.593579 0.508943 0.856249 0.056 Uiso 1 1 calc R U . . .
C051 C 0.9486(11) 0.3634(9) 0.3964(10) 0.055(5) Uani 1 1 d . . . . .
H051 H 0.958252 0.323802 0.406163 0.066 Uiso 1 1 calc R U . . .
C052 C 0.5693(12) 0.3875(8) 0.7009(8) 0.055(5) Uani 1 1 d . . . . .
H052 H 0.619059 0.371593 0.703049 0.066 Uiso 1 1 calc R U . . .
C053 C 1.0471(9) 0.5313(8) -0.0504(9) 0.048(4) Uani 1 1 d . . . . .
H05F H 1.064570 0.554480 -0.009436 0.071 Uiso 1 1 calc R U . . .
H05G H 1.056702 0.552283 -0.094760 0.071 Uiso 1 1 calc R U . . .
H05H H 1.074697 0.494520 -0.050615 0.071 Uiso 1 1 calc R U . . .
C054 C 1.0567(10) 0.4660(8) 0.5800(9) 0.048(4) Uani 1 1 d . . . . .
H05I H 1.069397 0.445409 0.536136 0.072 Uiso 1 1 calc R U . . .
H05J H 1.067831 0.441299 0.621456 0.072 Uiso 1 1 calc R U . . .
H05N H 1.087142 0.501390 0.583776 0.072 Uiso 1 1 calc R U . . .
C055 C 0.9489(10) 0.4230(7) 0.7906(8) 0.042(4) Uani 1 1 d . . . . .
C056 C 1.0138(9) 0.4043(8) 0.3863(9) 0.047(4) Uani 1 1 d . . . . .
H056 H 1.064384 0.389909 0.388917 0.056 Uiso 1 1 calc R U . . .
C057 C 0.7506(11) 0.6421(8) 0.3256(10) 0.054(5) Uani 1 1 d . . . . .
H057 H 0.740846 0.681744 0.316130 0.065 Uiso 1 1 calc R U . . .
C058 C 1.1048(9) 0.3139(6) 0.1693(9) 0.042(4) Uani 1 1 d . . . . .
C059 C 1.0524(10) 0.4931(8) 0.7673(9) 0.048(4) Uani 1 1 d . . . . .
H059 H 1.105110 0.500275 0.761959 0.057 Uiso 1 1 calc R U . . .
C05A C 0.9144(9) 0.4378(6) 0.5897(8) 0.036(3) Uani 1 1 d . . . . .
C05B C 0.4909(10) 0.5005(9) 1.2676(10) 0.051(4) Uani 1 1 d . . . . .
H05B H 0.543662 0.491695 1.268914 0.061 Uiso 1 1 calc R U . . .
C05C C 0.2400(12) 0.5896(10) 0.6457(10) 0.064(6) Uani 1 1 d . . . . .
H05S H 0.190177 0.604824 0.639195 0.077 Uiso 1 1 calc R U . . .
C05D C 0.9264(12) 0.3670(8) 0.8094(9) 0.055(5) Uani 1 1 d . . . . .
H05D H 0.963170 0.338208 0.820469 0.066 Uiso 1 1 calc R U . . .
C05E C 0.2971(9) 0.4249(8) 1.2889(9) 0.044(4) Uani 1 1 d . . . . .
C05F C 1.0002(10) 0.5408(9) 0.7573(9) 0.050(4) Uani 1 1 d . . . . .
C05G C 0.5218(10) 0.5353(8) 1.0631(10) 0.052(4) Uani 1 1 d . . . . .
H05A H 0.550093 0.501161 1.079648 0.078 Uiso 1 1 calc R U . . .
H05C H 0.534670 0.568212 1.093956 0.078 Uiso 1 1 calc R U . . .
H05E H 0.535367 0.544136 1.013817 0.078 Uiso 1 1 calc R U . . .
C05H C 0.9354(10) 0.3732(7) 0.6064(9) 0.047(4) Uani 1 1 d . . . . .
H05O H 0.926653 0.365051 0.656885 0.070 Uiso 1 1 calc R U . . .
H05P H 0.989158 0.366589 0.596063 0.070 Uiso 1 1 calc R U . . .
H05R H 0.903625 0.347685 0.576493 0.070 Uiso 1 1 calc R U . . .
C05I C 0.5968(12) 0.7336(8) 0.0083(12) 0.072(7) Uani 1 1 d . . . . .
H05V H 0.561797 0.764106 -0.000797 0.086 Uiso 1 1 calc R U . . .
C05J C 0.6333(9) 0.3042(7) 0.9622(10) 0.045(4) Uani 1 1 d . . . . .
C05K C 0.8770(9) 0.3826(7) 0.3919(10) 0.046(4) Uani 1 1 d . . . . .
H05K H 0.836166 0.356347 0.397967 0.056 Uiso 1 1 calc R U . . .
C05L C 0.4543(11) 0.3930(7) 1.2929(10) 0.052(4) Uani 1 1 d . . . . .
H05L H 0.506069 0.381376 1.293837 0.062 Uiso 1 1 calc R U . . .
C05M C 0.3700(10) 0.3827(7) 0.8892(9) 0.045(4) Uani 1 1 d . . . . .
H05M H 0.411381 0.356623 0.895038 0.054 Uiso 1 1 calc R U . . .
C05N C 0.5051(12) 0.3534(8) 0.7128(10) 0.058(5) Uani 1 1 d . . . . .
H05T H 0.514446 0.314247 0.725066 0.070 Uiso 1 1 calc R U . . .
C05O C 0.4288(11) 0.3703(8) 0.7089(9) 0.054(4) Uani 1 1 d . . . . .
H05U H 0.388426 0.343979 0.716740 0.064 Uiso 1 1 calc R U . . .
C05P C 0.1325(10) 0.2941(6) 0.5265(9) 0.043(4) Uani 1 1 d . . . . .
C05Q C 0.3179(12) 0.3662(8) 1.3021(9) 0.055(5) Uani 1 1 d . . . . .
H05Q H 0.280236 0.337530 1.309165 0.065 Uiso 1 1 calc R U . . .
C1 C 1.0020(9) 0.4613(7) 0.3733(9) 0.043(4) Uani 1 1 d . . . . .
H1 H 1.044050 0.486521 0.368177 0.052 Uiso 1 1 calc R U . . .
C2 C 0.2313(11) 0.4073(10) 0.8882(10) 0.064(5) Uani 1 1 d . . . . .
H2 H 0.179757 0.395984 0.893060 0.077 Uiso 1 1 calc R U . . .

loop_
_atom_site_aniso_label
_atom_site_aniso_U_11
_atom_site_aniso_U_22
_atom_site_aniso_U_33
_atom_site_aniso_U_23
_atom_site_aniso_U_13
_atom_site_aniso_U_12
Cl01 0.062(3) 0.041(2) 0.056(2) 0.0058(18) -0.017(2) 0.0075(19)
Cl02 0.051(2) 0.042(2) 0.067(3) -0.0086(19) -0.020(2) 0.0003(18)
Cl03 0.058(3) 0.036(2) 0.061(3) -0.0052(18) 0.013(2) 0.0112(18)
Cl04 0.069(3) 0.042(2) 0.057(2) 0.0040(19) -0.020(2) -0.014(2)
Cl05 0.066(3) 0.040(2) 0.055(2) 0.0049(18) -0.012(2) 0.010(2)
Cl06 0.066(3) 0.046(2) 0.050(2) 0.0072(19) -0.011(2) -0.004(2)
Cl07 0.070(3) 0.044(2) 0.050(2) 0.0057(19) -0.007(2) 0.005(2)
Cl08 0.068(3) 0.040(2) 0.067(3) -0.001(2) -0.016(2) -0.007(2)
Cl09 0.058(3) 0.045(2) 0.064(3) 0.021(2) 0.009(2) -0.005(2)
Cl0A 0.064(3) 0.045(2) 0.070(3) 0.016(2) 0.020(2) -0.007(2)
Cl0B 0.074(3) 0.039(2) 0.051(2) 0.0125(18) -0.001(2) -0.010(2)
Cl0C 0.057(3) 0.039(2) 0.064(3) -0.0095(19) 0.012(2) 0.0105(19)
Cl0D 0.070(3) 0.042(2) 0.061(3) 0.019(2) 0.000(2) -0.014(2)
Cl0E 0.061(3) 0.046(2) 0.071(3) -0.011(2) 0.010(2) 0.016(2)
Cl0F 0.062(3) 0.044(2) 0.073(3) -0.011(2) -0.012(2) -0.014(2)
Cl0G 0.061(3) 0.044(2) 0.075(3) -0.009(2) 0.029(2) 0.011(2)
O00H 0.046(6) 0.035(6) 0.046(6) 0.011(5) 0.005(5) -0.013(5)
O00I 0.037(6) 0.045(6) 0.053(7) 0.017(5) -0.002(5) -0.006(5)
O00J 0.043(6) 0.041(6) 0.048(6) 0.005(5) -0.002(5) -0.013(5)
O00K 0.057(7) 0.034(6) 0.051(7) -0.004(5) -0.005(6) 0.011(5)
O00L 0.048(7) 0.036(5) 0.046(6) 0.005(5) 0.003(5) 0.019(5)
O00M 0.031(6) 0.048(6) 0.060(7) -0.002(6) 0.006(5) 0.016(5)
O00N 0.052(7) 0.056(7) 0.050(7) -0.002(6) 0.001(6) -0.034(6)
O00O 0.057(7) 0.052(7) 0.032(6) 0.001(5) -0.006(5) 0.011(6)
O00P 0.050(7) 0.031(5) 0.047(6) -0.004(5) 0.003(5) 0.014(5)
N00Q 0.022(6) 0.033(6) 0.028(6) 0.000(5) 0.002(5) -0.008(5)
O00R 0.029(5) 0.042(6) 0.051(7) -0.005(5) -0.004(5) -0.007(5)
N00S 0.025(6) 0.028(6) 0.045(7) -0.003(5) -0.006(5) -0.006(5)
O00T 0.045(6) 0.051(7) 0.044(6) 0.003(5) 0.006(5) 0.013(5)
O00U 0.054(7) 0.043(6) 0.053(7) 0.006(5) -0.008(6) -0.019(5)
N00V 0.032(6) 0.033(6) 0.031(6) -0.007(5) -0.005(5) 0.010(5)
N00W 0.028(7) 0.046(8) 0.044(7) -0.012(6) -0.012(6) 0.005(6)
O00X 0.061(8) 0.051(7) 0.044(7) -0.003(5) -0.007(6) 0.013(6)
O00Y 0.044(6) 0.043(6) 0.052(7) 0.003(5) 0.006(5) -0.018(5)
N00Z 0.048(8) 0.033(7) 0.033(7) 0.006(5) -0.002(6) -0.011(6)
N010 0.043(8) 0.040(7) 0.029(6) -0.011(5) -0.004(6) 0.011(6)
O011 0.058(7) 0.044(6) 0.046(7) 0.005(5) 0.000(6) 0.012(6)
O012 0.080(9) 0.052(7) 0.041(7) -0.002(5) 0.013(6) -0.020(7)
N013 0.037(7) 0.039(7) 0.027(6) -0.009(5) -0.001(5) 0.013(5)
N014 0.030(6) 0.035(6) 0.034(7) 0.001(5) 0.005(5) 0.000(5)
N015 0.038(7) 0.036(7) 0.029(6) -0.008(5) 0.010(5) 0.004(5)
N016 0.041(8) 0.036(7) 0.048(8) 0.002(6) 0.013(6) -0.007(6)
N017 0.032(7) 0.049(8) 0.036(7) 0.003(6) -0.008(5) 0.002(6)
N018 0.033(7) 0.038(7) 0.036(7) -0.005(5) -0.003(5) -0.001(5)
N019 0.032(7) 0.046(7) 0.033(7) 0.002(6) -0.002(5) -0.009(6)
C01A 0.037(8) 0.021(6) 0.036(8) 0.002(6) -0.007(6) -0.005(6)
C01B 0.028(7) 0.024(6) 0.033(7) -0.008(5) 0.004(6) -0.004(5)
C01C 0.042(9) 0.039(8) 0.030(8) 0.002(6) 0.004(6) -0.005(7)
C01D 0.021(7) 0.029(7) 0.045(8) 0.001(6) -0.002(6) 0.002(5)
C01E 0.023(7) 0.035(8) 0.047(9) -0.004(7) -0.001(6) 0.004(6)
C01F 0.054(10) 0.022(7) 0.059(10) 0.003(7) -0.005(8) -0.004(7)
C01G 0.022(7) 0.050(9) 0.030(7) 0.006(6) 0.012(6) -0.005(6)
C01H 0.030(7) 0.031(7) 0.028(7) 0.006(6) 0.000(6) -0.011(6)
C01I 0.045(9) 0.032(7) 0.027(7) 0.003(6) -0.007(6) -0.020(7)
C01J 0.034(8) 0.023(6) 0.040(8) -0.008(6) 0.005(6) -0.001(6)
N01K 0.031(7) 0.043(7) 0.041(7) 0.000(6) -0.005(6) 0.006(6)
C01L 0.047(9) 0.028(7) 0.048(9) -0.002(7) 0.012(7) -0.008(7)
C01M 0.033(8) 0.038(8) 0.041(9) -0.006(7) -0.003(7) -0.008(6)
C01N 0.040(8) 0.019(6) 0.041(8) 0.007(6) 0.007(7) -0.002(6)
C01O 0.035(8) 0.019(6) 0.054(9) 0.003(6) -0.002(7) -0.011(6)
C01P 0.036(8) 0.027(7) 0.051(9) 0.009(6) 0.004(7) -0.003(6)
C01Q 0.025(7) 0.030(7) 0.046(9) 0.006(6) -0.001(6) -0.006(6)
N01R 0.034(7) 0.045(7) 0.035(7) -0.003(6) 0.002(6) -0.002(6)
C01S 0.027(7) 0.040(8) 0.027(7) -0.001(6) -0.001(6) 0.003(6)
N01T 0.026(6) 0.051(8) 0.043(7) -0.011(6) -0.003(5) 0.002(6)
C01U 0.038(8) 0.016(6) 0.074(11) 0.007(7) -0.006(8) -0.008(6)
C01V 0.034(8) 0.020(6) 0.048(9) -0.006(6) 0.004(7) -0.004(6)
C01W 0.040(9) 0.045(9) 0.043(9) 0.000(7) -0.002(7) 0.021(7)
C01X 0.036(8) 0.033(8) 0.042(9) -0.005(7) -0.001(7) 0.009(6)
C01Y 0.044(9) 0.038(8) 0.034(8) -0.012(6) -0.009(7) 0.001(7)
C01Z 0.041(8) 0.027(7) 0.035(8) -0.005(6) -0.005(6) 0.009(6)
C020 0.062(12) 0.031(8) 0.048(10) -0.004(7) 0.000(8) -0.009(8)
C021 0.039(9) 0.058(10) 0.034(8) -0.005(7) -0.003(7) -0.010(8)
C022 0.024(7) 0.046(9) 0.033(8) -0.010(6) 0.002(6) -0.001(6)
C023 0.050(9) 0.037(8) 0.023(7) -0.012(6) -0.004(6) 0.007(7)
C024 0.044(9) 0.016(6) 0.047(9) -0.005(6) -0.005(7) 0.015(6)
C025 0.032(8) 0.038(8) 0.047(9) -0.010(7) 0.000(7) -0.006(6)
C026 0.031(8) 0.044(9) 0.040(8) -0.004(7) -0.004(6) 0.001(7)
C027 0.043(8) 0.020(6) 0.036(8) -0.006(6) 0.002(6) -0.003(6)
C028 0.025(7) 0.042(8) 0.043(9) -0.001(7) 0.003(6) -0.002(6)
C029 0.031(8) 0.030(7) 0.052(9) -0.007(7) -0.009(7) 0.004(6)
C02A 0.039(8) 0.038(8) 0.035(8) 0.001(6) -0.006(7) -0.005(7)
C02B 0.032(8) 0.039(8) 0.048(9) -0.005(7) 0.003(7) -0.022(7)
C02C 0.043(9) 0.038(8) 0.028(8) 0.000(6) 0.007(6) -0.003(7)
C02D 0.032(8) 0.052(9) 0.036(8) 0.002(7) 0.008(6) -0.005(7)
C02E 0.052(9) 0.035(7) 0.023(7) -0.006(6) 0.007(6) -0.020(7)
C02F 0.039(8) 0.034(7) 0.030(8) -0.006(6) 0.004(6) -0.002(6)
C02G 0.033(8) 0.032(7) 0.029(7) 0.004(6) -0.001(6) 0.002(6)
C02H 0.029(8) 0.061(10) 0.044(9) 0.006(8) 0.009(7) 0.003(7)
C02I 0.037(8) 0.036(8) 0.033(8) -0.011(6) 0.008(6) 0.010(6)
C02J 0.034(8) 0.042(8) 0.027(7) -0.006(6) -0.007(6) 0.006(6)
C02K 0.023(7) 0.040(8) 0.056(10) -0.012(7) 0.001(7) -0.005(6)
C02L 0.030(8) 0.029(7) 0.048(9) 0.009(6) 0.003(7) -0.004(6)
C02M 0.038(8) 0.028(7) 0.038(8) 0.011(6) -0.003(7) 0.004(6)
C02N 0.028(7) 0.042(8) 0.025(7) 0.004(6) 0.003(6) -0.007(6)
C02O 0.024(7) 0.033(7) 0.053(9) 0.006(7) 0.000(7) -0.003(6)
C02P 0.031(8) 0.035(8) 0.045(9) 0.005(7) -0.004(7) -0.007(6)
C02Q 0.028(8) 0.041(8) 0.049(9) -0.007(7) -0.001(7) -0.005(6)
C02R 0.024(7) 0.062(10) 0.038(8) -0.012(7) 0.003(6) 0.004(7)
C02S 0.026(8) 0.057(10) 0.031(8) 0.002(7) 0.000(6) -0.014(7)
C02T 0.051(10) 0.050(9) 0.032(9) -0.004(7) 0.009(7) 0.000(8)
C02U 0.032(8) 0.047(8) 0.023(7) -0.010(6) 0.000(6) -0.001(6)
C02V 0.039(9) 0.056(10) 0.050(10) -0.008(8) 0.000(8) 0.019(8)
C02W 0.032(8) 0.030(7) 0.051(9) 0.004(7) 0.006(7) -0.006(6)
C02X 0.032(8) 0.053(10) 0.049(10) -0.013(8) 0.004(7) -0.001(7)
C02Y 0.033(8) 0.027(7) 0.069(11) 0.012(7) -0.003(8) -0.007(6)
C02Z 0.056(11) 0.018(7) 0.072(12) 0.002(7) -0.010(9) -0.013(7)
C030 0.040(9) 0.044(8) 0.034(8) -0.003(7) 0.009(7) -0.011(7)
C031 0.034(8) 0.046(9) 0.029(8) -0.005(6) 0.004(6) 0.000(7)
C032 0.066(12) 0.038(9) 0.051(10) 0.003(8) 0.002(9) -0.003(8)
C033 0.039(9) 0.042(9) 0.056(10) -0.006(8) -0.002(8) 0.004(7)
C034 0.031(8) 0.035(8) 0.057(10) 0.002(7) -0.008(7) 0.000(6)
C035 0.038(9) 0.050(9) 0.037(9) -0.009(7) -0.017(7) -0.004(7)
C036 0.039(9) 0.073(12) 0.035(9) -0.002(8) 0.001(7) -0.016(8)
C037 0.064(12) 0.037(8) 0.043(9) -0.003(7) 0.015(8) -0.014(8)
C038 0.062(11) 0.032(8) 0.045(9) 0.001(7) 0.007(8) 0.002(7)
C039 0.027(8) 0.053(10) 0.049(10) -0.007(8) -0.002(7) 0.004(7)
C03A 0.061(11) 0.040(9) 0.033(8) -0.002(7) -0.001(8) -0.002(8)
C03B 0.048(9) 0.044(9) 0.026(7) -0.016(6) 0.009(7) -0.005(7)
C03C 0.056(11) 0.043(9) 0.064(12) 0.006(8) 0.003(9) -0.006(8)
C03D 0.031(8) 0.053(9) 0.023(7) -0.006(6) 0.003(6) -0.015(7)
C03E 0.032(8) 0.044(9) 0.036(8) -0.005(7) 0.002(6) 0.015(7)
C03F 0.059(11) 0.041(9) 0.039(9) -0.007(7) -0.008(8) -0.003(8)
C03G 0.035(8) 0.054(9) 0.030(8) -0.008(7) 0.003(6) 0.008(7)
C03H 0.031(9) 0.067(12) 0.043(9) -0.010(8) 0.005(7) 0.000(8)
C03I 0.035(9) 0.070(12) 0.053(10) 0.002(9) -0.016(8) 0.016(9)
C03J 0.027(7) 0.030(7) 0.048(9) 0.016(6) 0.007(7) -0.003(6)
C03K 0.044(9) 0.043(8) 0.016(7) -0.009(6) -0.009(6) 0.011(7)
C03L 0.057(11) 0.027(7) 0.056(10) 0.001(7) 0.004(8) 0.005(7)
C03M 0.037(9) 0.063(10) 0.026(7) 0.005(7) -0.005(6) 0.000(8)
C03N 0.032(8) 0.024(7) 0.080(12) 0.003(7) -0.006(8) -0.008(6)
C03O 0.045(10) 0.051(10) 0.050(10) -0.006(8) 0.006(8) 0.000(8)
C03P 0.061(13) 0.062(12) 0.053(11) 0.013(9) 0.004(9) -0.007(10)
C03Q 0.040(9) 0.037(8) 0.051(10) -0.016(7) 0.007(7) -0.004(7)
C03R 0.029(8) 0.021(7) 0.103(14) -0.019(9) 0.005(9) 0.006(6)
C03S 0.046(10) 0.068(12) 0.040(9) -0.009(8) -0.006(8) -0.017(9)
C03T 0.044(9) 0.040(8) 0.028(8) 0.002(6) -0.004(7) 0.004(7)
C03U 0.041(9) 0.059(11) 0.040(9) -0.015(8) -0.007(7) 0.023(8)
C03V 0.050(9) 0.031(7) 0.032(8) -0.007(6) -0.011(7) 0.000(7)
C03W 0.042(9) 0.034(7) 0.036(8) -0.003(6) 0.002(7) 0.002(7)
C03X 0.049(9) 0.037(8) 0.027(7) -0.004(6) 0.000(7) 0.004(7)
C03Y 0.049(10) 0.057(10) 0.042(10) -0.023(8) -0.014(8) 0.010(8)
C03Z 0.043(9) 0.035(8) 0.059(10) -0.003(7) 0.000(8) -0.002(7)
C040 0.045(9) 0.040(8) 0.034(8) 0.001(7) 0.001(7) -0.012(7)
C041 0.026(8) 0.032(8) 0.076(12) -0.003(8) -0.007(8) 0.002(6)
C042 0.055(10) 0.045(9) 0.037(9) -0.006(7) -0.001(7) 0.009(8)
C043 0.046(10) 0.052(10) 0.045(10) 0.001(8) 0.000(8) -0.002(8)
C044 0.028(7) 0.031(7) 0.044(9) -0.004(6) -0.009(6) 0.001(6)
C045 0.046(9) 0.033(7) 0.029(7) -0.003(6) 0.005(6) -0.007(7)
C046 0.036(9) 0.063(11) 0.034(8) 0.000(7) -0.005(7) 0.000(8)
C047 0.052(10) 0.036(8) 0.033(8) 0.012(6) 0.000(7) -0.004(7)
C048 0.079(14) 0.049(10) 0.031(9) -0.003(7) 0.006(9) -0.008(9)
C049 0.054(11) 0.056(11) 0.045(10) 0.005(8) 0.009(8) -0.008(9)
C04A 0.046(9) 0.039(8) 0.049(10) -0.013(7) -0.014(8) 0.013(7)
C04B 0.057(11) 0.030(8) 0.051(10) -0.001(7) 0.003(8) -0.002(7)
C04C 0.034(8) 0.039(8) 0.036(8) 0.003(6) -0.004(6) -0.013(6)
C04D 0.046(10) 0.055(10) 0.032(8) -0.003(7) -0.004(7) -0.005(8)
C04E 0.040(9) 0.054(10) 0.043(9) 0.007(8) -0.004(7) 0.010(8)
C04F 0.077(13) 0.042(9) 0.041(9) -0.008(7) -0.012(9) 0.023(9)
C04G 0.031(9) 0.053(10) 0.075(12) 0.016(9) -0.010(8) -0.010(8)
C04H 0.028(8) 0.047(9) 0.044(9) -0.010(7) -0.005(7) 0.016(7)
C04I 0.079(15) 0.064(12) 0.046(11) -0.012(9) -0.003(10) -0.002(11)
C04J 0.044(9) 0.027(7) 0.034(8) 0.002(6) 0.009(7) 0.000(6)
C04K 0.053(10) 0.042(9) 0.028(8) 0.008(6) -0.008(7) -0.010(7)
C04L 0.042(9) 0.037(8) 0.023(7) -0.003(6) -0.008(6) 0.000(6)
C04M 0.050(10) 0.045(9) 0.049(10) 0.002(8) 0.002(8) 0.005(8)
C04N 0.020(7) 0.036(8) 0.049(9) -0.010(7) -0.003(6) 0.006(6)
C04O 0.050(10) 0.040(8) 0.025(7) -0.003(6) 0.013(7) -0.018(7)
C04P 0.057(11) 0.047(9) 0.042(9) 0.005(7) -0.013(8) -0.010(8)
C04Q 0.062(12) 0.045(10) 0.063(12) -0.010(9) 0.008(9) 0.002(9)
C04R 0.021(7) 0.036(8) 0.070(11) -0.007(8) -0.012(7) -0.003(6)
C04S 0.067(12) 0.055(10) 0.029(8) -0.002(7) 0.002(8) 0.001(9)
C04T 0.059(12) 0.057(11) 0.049(10) 0.002(8) -0.010(9) 0.013(9)
C04U 0.073(13) 0.047(10) 0.042(10) -0.007(8) -0.010(9) 0.005(9)
C04V 0.025(8) 0.054(10) 0.055(10) 0.005(8) -0.004(7) -0.005(7)
C04W 0.032(8) 0.028(7) 0.061(10) 0.000(7) -0.015(7) 0.013(6)
C04X 0.040(9) 0.037(8) 0.053(10) -0.010(7) 0.001(7) 0.007(7)
C04Y 0.047(9) 0.036(8) 0.048(9) -0.016(7) 0.003(8) -0.002(7)
C04Z 0.038(9) 0.038(8) 0.058(11) -0.032(8) -0.005(8) 0.017(7)
C050 0.034(9) 0.053(10) 0.053(10) -0.003(8) -0.006(7) 0.003(7)
C051 0.054(11) 0.059(11) 0.053(11) 0.012(9) 0.011(9) -0.014(9)
C052 0.078(13) 0.061(11) 0.026(8) -0.007(8) 0.008(8) 0.011(10)
C053 0.027(8) 0.067(11) 0.048(10) -0.009(8) -0.013(7) 0.010(8)
C054 0.045(10) 0.053(10) 0.047(10) -0.011(8) 0.004(8) 0.002(8)
C055 0.044(9) 0.052(9) 0.029(8) -0.005(7) 0.007(7) 0.015(8)
C056 0.029(8) 0.055(10) 0.056(10) -0.003(8) -0.003(7) 0.007(7)
C057 0.062(12) 0.043(9) 0.057(11) 0.002(8) -0.008(9) -0.009(9)
C058 0.043(9) 0.028(7) 0.056(10) -0.010(7) -0.015(8) -0.003(6)
C059 0.041(9) 0.062(11) 0.040(9) -0.005(8) 0.000(7) 0.006(8)
C05A 0.033(8) 0.032(8) 0.041(8) 0.002(6) -0.004(7) -0.008(6)
C05B 0.034(9) 0.068(12) 0.053(11) -0.004(9) 0.003(8) 0.003(8)
C05C 0.065(13) 0.083(15) 0.045(11) -0.031(10) 0.010(9) 0.008(11)
C05D 0.072(13) 0.048(10) 0.045(10) -0.010(8) 0.007(9) -0.009(9)
C05E 0.031(8) 0.057(10) 0.042(9) -0.008(8) -0.009(7) -0.006(7)
C05F 0.039(9) 0.074(13) 0.037(9) -0.010(8) -0.003(7) 0.000(9)
C05G 0.039(9) 0.051(10) 0.065(12) -0.007(9) -0.003(8) 0.001(8)
C05H 0.051(10) 0.035(8) 0.053(10) -0.005(7) -0.011(8) 0.006(7)
C05I 0.063(12) 0.038(9) 0.112(17) -0.040(11) -0.042(12) 0.017(9)
C05J 0.039(9) 0.028(8) 0.067(11) -0.023(7) 0.021(8) -0.001(6)
C05K 0.029(8) 0.042(9) 0.068(11) 0.016(8) 0.005(8) 0.012(7)
C05L 0.053(11) 0.045(9) 0.058(11) 0.006(8) 0.004(9) 0.023(8)
C05M 0.045(10) 0.042(9) 0.047(10) -0.001(7) 0.006(8) -0.004(7)
C05N 0.069(13) 0.043(10) 0.064(12) 0.007(9) 0.022(10) 0.001(9)
C05O 0.060(12) 0.054(11) 0.046(10) -0.007(8) 0.000(9) -0.010(9)
C05P 0.061(11) 0.014(6) 0.053(10) 0.000(6) 0.006(8) -0.002(7)
C05Q 0.068(13) 0.049(10) 0.047(10) -0.005(8) 0.002(9) 0.001(9)
C1 0.036(9) 0.045(9) 0.049(10) -0.001(7) 0.004(7) -0.003(7)
C2 0.042(11) 0.089(15) 0.060(12) -0.007(11) -0.004(9) -0.014(10)

loop_
_atom_type_symbol
_atom_type_description
_atom_type_scat_dispersion_real
_atom_type_scat_dispersion_imag
_atom_type_scat_source
C C 0.0033 0.0016 'International Tables Vol C Tables 4.2.6.8 and 6.1.1.4'
H H 0.0000 0.0000 'International Tables Vol C Tables 4.2.6.8 and 6.1.1.4'
Cl Cl 0.1484 0.1585 'International Tables Vol C Tables 4.2.6.8 and 6.1.1.4'
N N 0.0061 0.0033 'International Tables Vol C Tables 4.2.6.8 and 6.1.1.4'
O O 0.0106 0.0060 'International Tables Vol C Tables 4.2.6.8 and 6.1.1.4'

loop_
_geom_angle_atom_site_label_1
_geom_angle_atom_site_label_2
_geom_angle_atom_site_label_3
_geom_angle
_geom_angle_site_symmetry_1
_geom_angle_site_symmetry_3
_geom_angle_publ_flag
C01X O00H H00H 109.5 . . ?
C048 O00I H00I 109.5 . . ?
C01V O00J H00J 109.5 . . ?
C03Q O00K H00K 109.5 . . ?
C025 O00L H00L 109.5 . . ?
C01A O00M H00M 109.5 . . ?
C01D O00N H00N 109.5 . . ?
C027 O00O H00O 109.5 . . ?
C04A O00P H00P 109.5 . . ?
C044 N00Q C02I 117.9(12) . . ?
C01Z O00R H00R 109.5 . . ?
C01S N00S C02G 118.9(12) . . ?
C03Y O00T H00T 109.5 . . ?
C02M O00U H00U 109.5 . . ?
C01B N00V C03K 118.7(12) . . ?
C031 N00W C01Y 117.9(13) . . ?
C02P O00X H00X 109.5 . . ?
C01Q O00Y H00Y 109.5 . . ?
C01I N00Z C02E 117.3(13) . . ?
C022 N010 C02J 116.4(13) . . ?
C03V O011 H011 109.5 . . ?
C01N O012 H012 109.5 . . ?
C01C N013 C04L 120.9(13) . . ?
C01H N014 C02N 114.8(12) . . ?
C03G N015 C05A 117.1(13) . . ?
C03D N016 C02F 120.4(13) . . ?
C01G N017 C02C 118.0(13) . . ?
C030 N018 C04K 120.4(13) . . ?
C028 N019 C03E 119.8(13) . . ?
O00M C01A C034 119.0(14) . . ?
O00M C01A C03T 122.7(12) . . ?
C034 C01A C03T 118.2(13) . . ?
N00V C01B C01C 121.5(12) . . ?
N00V C01B C038 116.4(13) . . ?
C01C C01B C038 122.2(13) . . ?
N013 C01C C01B 119.1(14) . . ?
N013 C01C C053 119.9(15) . . ?
C01B C01C C053 121.0(14) . . ?
C02L C01D O00N 123.9(12) . . ?
C02L C01D C02Z 118.4(14) . . ?
O00N C01D C02Z 117.7(13) . . ?
C04A C01E C027 123.7(14) . . ?
C04A C01E H01E 118.1 . . ?
C027 C01E H01E 118.1 . . ?
C03W C01F C034 121.5(15) . . ?
C03W C01F H01F 119.3 . . ?
C034 C01F H01F 119.3 . . ?
N017 C01G C02H 120.5(14) . . ?
N017 C01G C01J 119.5(13) . . ?
C02H C01G C01J 119.9(12) . . ?
N014 C01H C02R 116.5(13) . . ?
N014 C01H C01I 124.1(13) . . ?
C02R C01H C01I 119.4(13) . . ?
N00Z C01I C020 118.7(14) . . ?
N00Z C01I C01H 120.7(13) . . ?
C020 C01I C01H 120.7(15) . . ?
N01R C01J C02D 118.7(14) . . ?
N01R C01J C01G 121.8(13) . . ?
C02D C01J C01G 119.5(13) . . ?
C026 N01K C04J 119.6(13) . . ?
C01N C01L C03R 119.0(14) . . ?
C01N C01L Cl0A 120.8(13) . . ?
C03R C01L Cl0A 120.2(12) . . ?
C03V C01M C03Y 124.0(15) . . ?
C03V C01M H01M 118.0 . . ?
C03Y C01M H01M 118.0 . . ?
C01L C01N O012 119.7(13) . . ?
C01L C01N C02B 120.9(14) . . ?
O012 C01N C02B 119.4(12) . . ?
C04N C01O C04P 117.7(13) . . ?
C04N C01O H01O 121.2 . . ?
C04P C01O H01O 121.2 . . ?
C04H C01P C02C 117.5(14) . . ?
C04H C01P H01P 121.3 . . ?
C02C C01P H01P 121.3 . . ?
C04P C01Q O00Y 118.4(13) . . ?
C04P C01Q C02Q 121.8(14) . . ?
O00Y C01Q C02Q 119.6(12) . . ?
C01J N01R C045 119.3(13) . . ?
N00S C01S C030 119.3(13) . . ?
N00S C01S C03F 118.3(14) . . ?
C030 C01S C03F 122.3(14) . . ?
C035 N01T C04C 117.7(13) . . ?
C02Z C01U C02Y 120.7(13) . . ?
C02Z C01U H01U 119.6 . . ?
C02Y C01U H01U 119.6 . . ?
C03J C01V O00J 123.6(12) . . ?
C03J C01V C04R 119.8(14) . . ?
O00J C01V C04R 116.5(13) . . ?
C04T C01W C028 118.8(17) . . ?
C04T C01W H01W 120.6 . . ?
C028 C01W H01W 120.6 . . ?
O00H C01X C02L 124.2(14) . . ?
O00H C01X C02Y 116.2(14) . . ?
C02L C01X C02Y 119.6(14) . . ?
N00W C01Y C022 120.9(14) . . ?
N00W C01Y C02K 118.4(14) . . ?
C022 C01Y C02K 120.5(14) . . ?
O00R C01Z C04N 120.8(13) . . ?
O00R C01Z C02Q 121.1(14) . . ?
C04N C01Z C02Q 118.0(13) . . ?
C057 C020 C01I 120.8(16) . . ?
C057 C020 H020 119.6 . . ?
C01I C020 H020 119.6 . . ?
C044 C021 H02B 109.5 . . ?
C044 C021 H02C 109.5 . . ?
H02B C021 H02C 109.5 . . ?
C044 C021 H02D 109.5 . . ?
H02B C021 H02D 109.5 . . ?
H02C C021 H02D 109.5 . . ?
N010 C022 C050 119.8(14) . . ?
N010 C022 C01Y 120.7(13) . . ?
C050 C022 C01Y 119.2(15) . . ?
C03M C023 C04O 121.4(15) . . ?
C03M C023 C04D 120.8(14) . . ?
C04O C023 C04D 117.8(15) . . ?
C03Q C024 C025 121.9(13) . . ?
C03Q C024 H024 119.0 . . ?
C025 C024 H024 119.0 . . ?
O00L C025 C024 122.5(14) . . ?
O00L C025 C02O 116.6(14) . . ?
C024 C025 C02O 120.9(15) . . ?
N01K C026 C02I 119.9(14) . . ?
N01K C026 C05G 117.0(14) . . ?
C02I C026 C05G 123.0(15) . . ?
O00O C027 C01E 125.4(13) . . ?
O00O C027 C058 115.9(13) . . ?
C01E C027 C058 118.7(13) . . ?
N019 C028 C035 118.7(14) . . ?
N019 C028 C01W 121.5(14) . . ?
C035 C028 C01W 119.8(14) . . ?
C05I C029 C03Q 122.4(16) . . ?
C05I C029 Cl05 118.5(13) . . ?
C03Q C029 Cl05 119.0(12) . . ?
C03H C02A C04D 124.5(16) . . ?
C03H C02A H02A 117.7 . . ?
C04D C02A H02A 117.7 . . ?
C01N C02B C02M 120.5(13) . . ?
C01N C02B H02J 119.8 . . ?
C02M C02B H02J 119.8 . . ?
N017 C02C C045 122.5(13) . . ?
N017 C02C C01P 118.4(14) . . ?
C045 C02C C01P 119.1(13) . . ?
C03O C02D C01J 118.8(15) . . ?
C03O C02D H02H 120.6 . . ?
C01J C02D H02H 120.6 . . ?
N00Z C02E C02N 121.4(15) . . ?
N00Z C02E C1 119.8(13) . . ?
C02N C02E C1 118.7(14) . . ?
N016 C02F C03G 118.3(14) . . ?
N016 C02F C03C 117.8(14) . . ?
C03G C02F C03C 124.0(15) . . ?
C04K C02G N00S 122.8(13) . . ?
C04K C02G C04V 121.2(14) . . ?
N00S C02G C04V 116.0(13) . . ?
C03P C02H C01G 120.2(16) . . ?
C03P C02H H02I 119.9 . . ?
C01G C02H H02I 119.9 . . ?
N00Q C02I C026 120.4(14) . . ?
N00Q C02I C04G 116.6(13) . . ?
C026 C02I C04G 122.9(14) . . ?
N010 C02J C031 123.9(14) . . ?
N010 C02J C05M 116.0(13) . . ?
C031 C02J C05M 120.0(14) . . ?
C04I C02K C01Y 115.1(16) . . ?
C04I C02K H02K 122.4 . . ?
C01Y C02K H02K 122.4 . . ?
C01X C02L C01D 122.1(14) . . ?
C01X C02L H02L 118.9 . . ?
C01D C02L H02L 118.9 . . ?
O00U C02M C02B 123.0(13) . . ?
O00U C02M C05P 118.6(14) . . ?
C02B C02M C05P 118.4(13) . . ?
N014 C02N C02E 121.6(13) . . ?
N014 C02N C05K 119.5(13) . . ?
C02E C02N C05K 118.9(14) . . ?
C025 C02O C05I 117.2(14) . . ?
C025 C02O Cl0E 122.6(12) . . ?
C05I C02O Cl0E 120.2(12) . . ?
O00X C02P C03W 120.4(14) . . ?
O00X C02P C03T 120.5(14) . . ?
C03W C02P C03T 119.0(15) . . ?
C01Q C02Q C01Z 118.0(14) . . ?
C01Q C02Q H02Q 121.0 . . ?
C01Z C02Q H02Q 121.0 . . ?
C041 C02R C01H 117.5(15) . . ?
C041 C02R H02R 121.3 . . ?
C01H C02R H02R 121.3 . . ?
C03I C02S C02U 120.0(14) . . ?
C03I C02S C03U 122.3(16) . . ?
C02U C02S C03U 117.7(15) . . ?
C03U C02T C03X 124.1(16) . . ?
C03U C02T H02T 117.9 . . ?
C03X C02T H02T 117.9 . . ?
C02S C02U C03B 121.1(14) . . ?
C02S C02U C05F 118.2(15) . . ?
C03B C02U C05F 120.7(15) . . ?
C03G C02V H02E 109.5 . . ?
C03G C02V H02F 109.5 . . ?
H02E C02V H02F 109.5 . . ?
C03G C02V H02G 109.5 . . ?
H02E C02V H02G 109.5 . . ?
H02F C02V H02G 109.5 . . ?
C03N C02W C048 120.0(14) . . ?
C03N C02W Cl0D 120.1(11) . . ?
C048 C02W Cl0D 119.8(12) . . ?
C05C C02X C035 118.8(17) . . ?
C05C C02X H02X 120.6 . . ?
C035 C02X H02X 120.6 . . ?
C01U C02Y C01X 118.3(14) . . ?
C01U C02Y Cl09 121.4(11) . . ?
C01X C02Y Cl09 120.3(13) . . ?
C01U C02Z C01D 120.8(15) . . ?
C01U C02Z Cl0F 118.9(11) . . ?
C01D C02Z Cl0F 120.2(13) . . ?
N018 C030 C01S 121.7(14) . . ?
N018 C030 C036 116.8(14) . . ?
C01S C030 C036 121.5(15) . . ?
N00W C031 C033 121.7(15) . . ?
N00W C031 C02J 119.6(14) . . ?
C033 C031 C02J 118.7(15) . . ?
C03I C032 C043 119.7(17) . . ?
C03I C032 H032 120.1 . . ?
C043 C032 H032 120.1 . . ?
C2 C033 C031 124.4(17) . . ?
C2 C033 H033 117.8 . . ?
C031 C033 H033 117.8 . . ?
C01A C034 C01F 119.0(15) . . ?
C01A C034 Cl03 119.0(12) . . ?
C01F C034 Cl03 122.0(12) . . ?
N01T C035 C028 123.4(14) . . ?
N01T C035 C02X 116.3(15) . . ?
C028 C035 C02X 120.1(15) . . ?
C030 C036 H03B 109.5 . . ?
C030 C036 H03C 109.5 . . ?
H03B C036 H03C 109.5 . . ?
C030 C036 H03D 109.5 . . ?
H03B C036 H03D 109.5 . . ?
H03C C036 H03D 109.5 . . ?
C03A C037 C03M 121.1(15) . . ?
C03A C037 H037 119.5 . . ?
C03M C037 H037 119.5 . . ?
C01B C038 H03M 109.5 . . ?
C01B C038 H03N 109.5 . . ?
H03M C038 H03N 109.5 . . ?
C01B C038 H03O 109.5 . . ?
H03M C038 H03O 109.5 . . ?
H03N C038 H03O 109.5 . . ?
C03K C039 H03P 109.5 . . ?
C03K C039 H03Q 109.5 . . ?
H03P C039 H03Q 109.5 . . ?
C03K C039 H03R 109.5 . . ?
H03P C039 H03R 109.5 . . ?
H03Q C039 H03R 109.5 . . ?
C037 C03A C04F 120.4(16) . . ?
C037 C03A H03A 119.8 . . ?
C04F C03A H03A 119.8 . . ?
C03X C03B C02U 120.8(15) . . ?
C03X C03B C055 119.3(15) . . ?
C02U C03B C055 119.8(14) . . ?
C02F C03C H03T 109.5 . . ?
C02F C03C H03V 109.5 . . ?
H03T C03C H03V 109.5 . . ?
C02F C03C H03W 109.5 . . ?
H03T C03C H03W 109.5 . . ?
H03V C03C H03W 109.5 . . ?
N016 C03D C05A 120.8(14) . . ?
N016 C03D C054 120.0(14) . . ?
C05A C03D C054 119.2(15) . . ?
N019 C03E C040 118.0(14) . . ?
N019 C03E C04C 122.2(13) . . ?
C040 C03E C04C 119.8(14) . . ?
C01S C03F H03E 109.5 . . ?
C01S C03F H03F 109.5 . . ?
H03E C03F H03F 109.5 . . ?
C01S C03F H03G 109.5 . . ?
H03E C03F H03G 109.5 . . ?
H03F C03F H03G 109.5 . . ?
N015 C03G C02F 122.7(14) . . ?
N015 C03G C02V 117.2(15) . . ?
C02F C03G C02V 119.9(15) . . ?
C02A C03H C05E 121.2(17) . . ?
C02A C03H H03H 119.4 . . ?
C05E C03H H03H 119.4 . . ?
C032 C03I C02S 122.1(16) . . ?
C032 C03I H03I 118.9 . . ?
C02S C03I H03I 118.9 . . ?
C01V C03J C048 122.2(14) . . ?
C01V C03J H03 118.9 . . ?
C048 C03J H03 118.9 . . ?
N00V C03K C04L 120.1(14) . . ?
N00V C03K C039 118.5(13) . . ?
C04L C03K C039 121.4(15) . . ?
C04K C03L H03J 109.5 . . ?
C04K C03L H03K 109.5 . . ?
H03J C03L H03K 109.5 . . ?
C04K C03L H03L 109.5 . . ?
H03J C03L H03L 109.5 . . ?
H03K C03L H03L 109.5 . . ?
C023 C03M C049 118.6(16) . . ?
C023 C03M C037 117.9(15) . . ?
C049 C03M C037 123.5(16) . . ?
C04R C03N C02W 123.2(14) . . ?
C04R C03N H0AA 118.4 . . ?
C02W C03N H0AA 118.4 . . ?
C02D C03O C03P 121.0(16) . . ?
C02D C03O H03X 119.5 . . ?
C03P C03O H03X 119.5 . . ?
C02H C03P C03O 120.5(17) . . ?
C02H C03P H03Y 119.7 . . ?
C03O C03P H03Y 119.7 . . ?
O00K C03Q C024 123.0(14) . . ?
O00K C03Q C029 118.6(15) . . ?
C024 C03Q C029 118.3(14) . . ?
C05P C03R C01L 120.5(14) . . ?
C05P C03R H2AA 119.7 . . ?
C01L C03R H2AA 119.7 . . ?
C04I C03S C050 120.4(17) . . ?
C04I C03S H03S 119.8 . . ?
C050 C03S H03S 119.8 . . ?
C02P C03T C01A 119.8(14) . . ?
C02P C03T H1AA 120.1 . . ?
C01A C03T H1AA 120.1 . . ?
C02T C03U C02S 119.7(15) . . ?
C02T C03U H03U 120.2 . . ?
C02S C03U H03U 120.2 . . ?
C01M C03V O011 124.1(14) . . ?
C01M C03V C04E 117.4(15) . . ?
O011 C03V C04E 118.5(13) . . ?
C01F C03W C02P 122.2(15) . . ?
C01F C03W Cl06 119.9(12) . . ?
C02P C03W Cl06 117.9(12) . . ?
C03B C03X C02T 116.6(15) . . ?
C03B C03X C04S 119.6(15) . . ?
C02T C03X C04S 123.7(16) . . ?
O00T C03Y C01M 125.0(15) . . ?
O00T C03Y C05J 118.9(14) . . ?
C01M C03Y C05J 115.9(16) . . ?
C05L C03Z C05Q 122.1(16) . . ?
C05L C03Z H03Z 118.9 . . ?
C05Q C03Z H03Z 118.9 . . ?
C052 C040 C03E 118.1(16) . . ?
C052 C040 H040 120.9 . . ?
C03E C040 H040 120.9 . . ?
C02R C041 C057 124.0(15) . . ?
C02R C041 H041 118.0 . . ?
C057 C041 H041 118.0 . . ?
C04E C042 C05J 117.1(15) . . ?
C04E C042 H042 121.4 . . ?
C05J C042 H042 121.4 . . ?
C05F C043 C032 121.5(17) . . ?
C05F C043 H043 119.2 . . ?
C032 C043 H043 119.2 . . ?
N00Q C044 C04J 121.5(13) . . ?
N00Q C044 C021 115.5(13) . . ?
C04J C044 C021 123.0(14) . . ?
N01R C045 C04X 122.1(15) . . ?
N01R C045 C02C 118.8(13) . . ?
C04X C045 C02C 119.1(14) . . ?
C059 C046 C055 120.3(16) . . ?
C059 C046 H046 119.8 . . ?
C055 C046 H046 119.8 . . ?
C04O C047 C05L 116.6(15) . . ?
C04O C047 C05B 117.9(14) . . ?
C05L C047 C05B 125.5(16) . . ?
O00I C048 C02W 119.4(15) . . ?
O00I C048 C03J 123.0(15) . . ?
C02W C048 C03J 117.5(15) . . ?
C05B C049 C03M 122.5(18) . . ?
C05B C049 H049 118.8 . . ?
C03M C049 H049 118.8 . . ?
C01E C04A O00P 124.6(14) . . ?
C01E C04A C04Z 116.9(15) . . ?
O00P C04A C04Z 118.5(14) . . ?
C04S C04B C05D 119.6(16) . . ?
C04S C04B H04B 120.2 . . ?
C05D C04B H04B 120.2 . . ?
N01T C04C C05O 120.7(15) . . ?
N01T C04C C03E 118.1(13) . . ?
C05O C04C C03E 121.2(15) . . ?
C04F C04D C02A 127.0(17) . . ?
C04F C04D C023 115.7(16) . . ?
C02A C04D C023 117.2(15) . . ?
C042 C04E C03V 122.6(15) . . ?
C042 C04E Cl07 119.0(13) . . ?
C03V C04E Cl07 118.3(13) . . ?
C03A C04F C04D 124.0(18) . . ?
C03A C04F H04F 118.0 . . ?
C04D C04F H04F 118.0 . . ?
C02I C04G H04A 109.5 . . ?
C02I C04G H04C 109.5 . . ?
H04A C04G H04C 109.5 . . ?
C02I C04G H04D 109.5 . . ?
H04A C04G H04D 109.5 . . ?
H04C C04G H04D 109.5 . . ?
C01P C04H C04W 124.0(15) . . ?
C01P C04H H04P 118.0 . . ?
C04W C04H H04P 118.0 . . ?
C02K C04I C03S 126(2) . . ?
C02K C04I H04O 116.8 . . ?
C03S C04I H04O 116.8 . . ?
N01K C04J C044 120.6(13) . . ?
N01K C04J C04M 117.1(14) . . ?
C044 C04J C04M 122.2(14) . . ?
N018 C04K C02G 116.8(14) . . ?
N018 C04K C03L 121.0(14) . . ?
C02G C04K C03L 122.2(15) . . ?
N013 C04L C03K 119.8(14) . . ?
N013 C04L C04U 119.7(14) . . ?
C03K C04L C04U 120.6(15) . . ?
C04J C04M H04E 109.5 . . ?
C04J C04M H04G 109.5 . . ?
H04E C04M H04G 109.5 . . ?
C04J C04M H04H 109.5 . . ?
H04E C04M H04H 109.5 . . ?
H04G C04M H04H 109.5 . . ?
C01O C04N C01Z 122.9(13) . . ?
C01O C04N Cl04 119.6(11) . . ?
C01Z C04N Cl04 117.5(11) . . ?
C023 C04O C05E 121.0(16) . . ?
C023 C04O C047 117.8(14) . . ?
C05E C04O C047 121.2(15) . . ?
C01Q C04P C01O 121.3(15) . . ?
C01Q C04P Cl0B 121.6(12) . . ?
C01O C04P Cl0B 116.7(12) . . ?
C05M C04Q C2 117.2(17) . . ?
C05M C04Q H04Q 121.4 . . ?
C2 C04Q H04Q 121.4 . . ?
C03N C04R C01V 117.1(14) . . ?
C03N C04R Cl02 122.5(12) . . ?
C01V C04R Cl02 120.5(13) . . ?
C04B C04S C03X 121.4(17) . . ?
C04B C04S H04S 119.3 . . ?
C03X C04S H04S 119.3 . . ?
C01W C04T C05C 125.8(19) . . ?
C01W C04T H04T 117.1 . . ?
C05C C04T H04T 117.1 . . ?
C04L C04U H04L 109.5 . . ?
C04L C04U H04M 109.5 . . ?
H04L C04U H04M 109.5 . . ?
C04L C04U H04N 109.5 . . ?
H04L C04U H04N 109.5 . . ?
H04M C04U H04N 109.5 . . ?
C02G C04V H04I 109.5 . . ?
C02G C04V H04J 109.5 . . ?
H04I C04V H04J 109.5 . . ?
C02G C04V H04K 109.5 . . ?
H04I C04V H04K 109.5 . . ?
H04J C04V H04K 109.5 . . ?
C04X C04W C04H 117.5(14) . . ?
C04X C04W H04W 121.2 . . ?
C04H C04W H04W 121.2 . . ?
C04W C04X C045 122.6(15) . . ?
C04W C04X H04X 118.7 . . ?
C045 C04X H04X 118.7 . . ?
C04Z C04Y C058 120.7(15) . . ?
C04Z C04Y H04Y 119.6 . . ?
C058 C04Y H04Y 119.6 . . ?
C04Y C04Z C04A 122.6(15) . . ?
C04Y C04Z Cl0C 118.8(12) . . ?
C04A C04Z Cl0C 118.5(13) . . ?
C022 C050 C03S 118.2(15) . . ?
C022 C050 H050 120.9 . . ?
C03S C050 H050 120.9 . . ?
C05K C051 C056 120.2(17) . . ?
C05K C051 H051 119.9 . . ?
C056 C051 H051 119.9 . . ?
C05N C052 C040 117.4(18) . . ?
C05N C052 H052 121.3 . . ?
C040 C052 H052 121.3 . . ?
C01C C053 H05F 109.5 . . ?
C01C C053 H05G 109.5 . . ?
H05F C053 H05G 109.5 . . ?
C01C C053 H05H 109.5 . . ?
H05F C053 H05H 109.5 . . ?
H05G C053 H05H 109.5 . . ?
C03D C054 H05I 109.5 . . ?
C03D C054 H05J 109.5 . . ?
H05I C054 H05J 109.5 . . ?
C03D C054 H05N 109.5 . . ?
H05I C054 H05N 109.5 . . ?
H05J C054 H05N 109.5 . . ?
C05D C055 C046 120.3(16) . . ?
C05D C055 C03B 121.2(16) . . ?
C046 C055 C03B 118.4(15) . . ?
C1 C056 C051 121.4(16) . . ?
C1 C056 H056 119.3 . . ?
C051 C056 H056 119.3 . . ?
C020 C057 C041 117.6(16) . . ?
C020 C057 H057 121.2 . . ?
C041 C057 H057 121.2 . . ?
C04Y C058 C027 117.2(15) . . ?
C04Y C058 Cl01 122.6(12) . . ?
C027 C058 Cl01 120.2(12) . . ?
C046 C059 C05F 123.9(16) . . ?
C046 C059 H059 118.1 . . ?
C05F C059 H059 118.1 . . ?
N015 C05A C03D 120.6(14) . . ?
N015 C05A C05H 115.5(13) . . ?
C03D C05A C05H 123.8(14) . . ?
C049 C05B C047 121.8(17) . . ?
C049 C05B H05B 119.1 . . ?
C047 C05B H05B 119.1 . . ?
C02X C05C C04T 116.6(18) . . ?
C02X C05C H05S 121.7 . . ?
C04T C05C H05S 121.7 . . ?
C055 C05D C04B 118.6(17) . . ?
C055 C05D H05D 120.7 . . ?
C04B C05D H05D 120.7 . . ?
C05Q C05E C04O 120.5(16) . . ?
C05Q C05E C03H 121.2(16) . . ?
C04O C05E C03H 118.2(16) . . ?
C043 C05F C059 124.8(16) . . ?
C043 C05F C02U 118.3(16) . . ?
C059 C05F C02U 116.8(17) . . ?
C026 C05G H05A 109.5 . . ?
C026 C05G H05C 109.5 . . ?
H05A C05G H05C 109.5 . . ?
C026 C05G H05E 109.5 . . ?
H05A C05G H05E 109.5 . . ?
H05C C05G H05E 109.5 . . ?
C05A C05H H05O 109.5 . . ?
C05A C05H H05P 109.5 . . ?
H05O C05H H05P 109.5 . . ?
C05A C05H H05R 109.5 . . ?
H05O C05H H05R 109.5 . . ?
H05P C05H H05R 109.5 . . ?
C029 C05I C02O 119.1(15) . . ?
C029 C05I H05V 120.4 . . ?
C02O C05I H05V 120.4 . . ?
C042 C05J C03Y 122.8(14) . . ?
C042 C05J Cl0G 118.7(12) . . ?
C03Y C05J Cl0G 118.4(14) . . ?
C051 C05K C02N 120.9(16) . . ?
C051 C05K H05K 119.6 . . ?
C02N C05K H05K 119.6 . . ?
C03Z C05L C047 121.4(16) . . ?
C03Z C05L H05L 119.3 . . ?
C047 C05L H05L 119.3 . . ?
C04Q C05M C02J 120.5(16) . . ?
C04Q C05M H05M 119.7 . . ?
C02J C05M H05M 119.7 . . ?
C05O C05N C052 127.6(18) . . ?
C05O C05N H05T 116.2 . . ?
C052 C05N H05T 116.2 . . ?
C05N C05O C04C 115.8(17) . . ?
C05N C05O H05U 122.1 . . ?
C04C C05O H05U 122.1 . . ?
C03R C05P C02M 120.6(15) . . ?
C03R C05P Cl08 119.8(12) . . ?
C02M C05P Cl08 119.4(12) . . ?
C05E C05Q C03Z 118.1(17) . . ?
C05E C05Q H05Q 120.9 . . ?
C03Z C05Q H05Q 120.9 . . ?
C056 C1 C02E 119.9(15) . . ?
C056 C1 H1 120.1 . . ?
C02E C1 H1 120.1 . . ?
C033 C2 C04Q 119.1(17) . . ?
C033 C2 H2 120.4 . . ?
C04Q C2 H2 120.4 . . ?

loop_
_geom_bond_atom_site_label_1
_geom_bond_atom_site_label_2
_geom_bond_distance
_geom_bond_site_symmetry_2
_geom_bond_publ_flag
Cl01 C058 1.727(17) . ?
Cl02 C04R 1.718(16) . ?
Cl03 C034 1.723(17) . ?
Cl04 C04N 1.762(15) . ?
Cl05 C029 1.741(16) . ?
Cl06 C03W 1.787(15) . ?
Cl07 C04E 1.755(17) . ?
Cl08 C05P 1.722(16) . ?
Cl09 C02Y 1.713(17) . ?
Cl0A C01L 1.747(16) . ?
Cl0B C04P 1.744(17) . ?
Cl0C C04Z 1.783(15) . ?
Cl0D C02W 1.748(16) . ?
Cl0E C02O 1.701(16) . ?
Cl0F C02Z 1.758(17) . ?
Cl0G C05J 1.763(15) . ?
O00H C01X 1.328(18) . ?
O00H H00H 0.8200 . ?
O00I C048 1.35(2) . ?
O00I H00I 0.8200 . ?
O00J C01V 1.371(18) . ?
O00J H00J 0.8200 . ?
O00K C03Q 1.373(19) . ?
O00K H00K 0.8200 . ?
O00L C025 1.367(19) . ?
O00L H00L 0.8200 . ?
O00M C01A 1.354(17) . ?
O00M H00M 0.8200 . ?
O00N C01D 1.391(18) . ?
O00N H00N 0.8200 . ?
O00O C027 1.355(17) . ?
O00O H00O 0.8200 . ?
O00P C04A 1.365(19) . ?
O00P H00P 0.8200 . ?
N00Q C044 1.323(18) . ?
N00Q C02I 1.344(18) . ?
O00R C01Z 1.317(18) . ?
O00R H00R 0.8200 . ?
N00S C01S 1.326(18) . ?
N00S C02G 1.388(17) . ?
O00T C03Y 1.34(2) . ?
O00T H00T 0.8200 . ?
O00U C02M 1.326(18) . ?
O00U H00U 0.8200 . ?
N00V C01B 1.338(18) . ?
N00V C03K 1.364(19) . ?
N00W C031 1.33(2) . ?
N00W C01Y 1.36(2) . ?
O00X C02P 1.350(19) . ?
O00X H00X 0.8200 . ?
O00Y C01Q 1.397(18) . ?
O00Y H00Y 0.8200 . ?
N00Z C01I 1.34(2) . ?
N00Z C02E 1.366(19) . ?
N010 C022 1.325(19) . ?
N010 C02J 1.34(2) . ?
O011 C03V 1.375(19) . ?
O011 H011 0.8200 . ?
O012 C01N 1.380(18) . ?
O012 H012 0.8200 . ?
N013 C01C 1.313(19) . ?
N013 C04L 1.367(19) . ?
N014 C01H 1.349(18) . ?
N014 C02N 1.380(18) . ?
N015 C03G 1.35(2) . ?
N015 C05A 1.355(19) . ?
N016 C03D 1.31(2) . ?
N016 C02F 1.37(2) . ?
N017 C01G 1.330(18) . ?
N017 C02C 1.36(2) . ?
N018 C030 1.34(2) . ?
N018 C04K 1.38(2) . ?
N019 C028 1.340(19) . ?
N019 C03E 1.34(2) . ?
C01A C034 1.39(2) . ?
C01A C03T 1.42(2) . ?
C01B C01C 1.41(2) . ?
C01B C038 1.520(19) . ?
C01C C053 1.47(2) . ?
C01D C02L 1.38(2) . ?
C01D C02Z 1.40(2) . ?
C01E C04A 1.34(2) . ?
C01E C027 1.36(2) . ?
C01E H01E 0.9300 . ?
C01F C03W 1.32(2) . ?
C01F C034 1.39(2) . ?
C01F H01F 0.9300 . ?
C01G C02H 1.40(2) . ?
C01G C01J 1.47(2) . ?
C01H C02R 1.43(2) . ?
C01H C01I 1.432(18) . ?
C01I C020 1.43(2) . ?
C01J N01R 1.333(18) . ?
C01J C02D 1.44(2) . ?
N01K C026 1.30(2) . ?
N01K C04J 1.336(19) . ?
C01L C01N 1.35(2) . ?
C01L C03R 1.45(2) . ?
C01M C03V 1.36(2) . ?
C01M C03Y 1.37(2) . ?
C01M H01M 0.9300 . ?
C01N C02B 1.40(2) . ?
C01O C04N 1.35(2) . ?
C01O C04P 1.44(2) . ?
C01O H01O 0.9300 . ?
C01P C04H 1.32(2) . ?
C01P C02C 1.46(2) . ?
C01P H01P 0.9300 . ?
C01Q C04P 1.33(2) . ?
C01Q C02Q 1.42(2) . ?
N01R C045 1.344(19) . ?
C01S C030 1.40(2) . ?
C01S C03F 1.47(2) . ?
N01T C035 1.36(2) . ?
N01T C04C 1.37(2) . ?
C01U C02Z 1.37(2) . ?
C01U C02Y 1.39(2) . ?
C01U H01U 0.9300 . ?
C01V C03J 1.35(2) . ?
C01V C04R 1.43(2) . ?
C01W C04T 1.29(2) . ?
C01W C028 1.44(2) . ?
C01W H01W 0.9300 . ?
C01X C02L 1.35(2) . ?
C01X C02Y 1.43(2) . ?
C01Y C022 1.45(2) . ?
C01Y C02K 1.50(2) . ?
C01Z C04N 1.42(2) . ?
C01Z C02Q 1.42(2) . ?
C020 C057 1.35(3) . ?
C020 H020 0.9300 . ?
C021 C044 1.52(2) . ?
C021 H02B 0.9600 . ?
C021 H02C 0.9600 . ?
C021 H02D 0.9600 . ?
C022 C050 1.42(2) . ?
C023 C03M 1.39(2) . ?
C023 C04O 1.42(2) . ?
C023 C04D 1.50(2) . ?
C024 C03Q 1.38(2) . ?
C024 C025 1.39(2) . ?
C024 H024 0.9300 . ?
C025 C02O 1.39(2) . ?
C026 C02I 1.40(2) . ?
C026 C05G 1.51(2) . ?
C027 C058 1.43(2) . ?
C028 C035 1.41(2) . ?
C029 C05I 1.33(3) . ?
C029 C03Q 1.43(2) . ?
C02A C03H 1.31(2) . ?
C02A C04D 1.39(2) . ?
C02A H02A 0.9300 . ?
C02B C02M 1.41(2) . ?
C02B H02J 0.9300 . ?
C02C C045 1.45(2) . ?
C02D C03O 1.40(2) . ?
C02D H02H 0.9300 . ?
C02E C02N 1.435(19) . ?
C02E C1 1.44(2) . ?
C02F C03G 1.38(2) . ?
C02F C03C 1.47(2) . ?
C02G C04K 1.39(2) . ?
C02G C04V 1.50(2) . ?
C02H C03P 1.40(2) . ?
C02H H02I 0.9300 . ?
C02I C04G 1.53(2) . ?
C02J C031 1.42(2) . ?
C02J C05M 1.44(2) . ?
C02K C04I 1.35(3) . ?
C02K H02K 0.9300 . ?
C02L H02L 0.9300 . ?
C02M C05P 1.41(2) . ?
C02N C05K 1.45(2) . ?
C02O C05I 1.51(3) . ?
C02P C03W 1.35(2) . ?
C02P C03T 1.39(2) . ?
C02Q H02Q 0.9300 . ?
C02R C041 1.37(2) . ?
C02R H02R 0.9300 . ?
C02S C03I 1.39(2) . ?
C02S C02U 1.40(2) . ?
C02S C03U 1.42(2) . ?
C02T C03U 1.36(2) . ?
C02T C03X 1.40(2) . ?
C02T H02T 0.9300 . ?
C02U C03B 1.41(2) . ?
C02U C05F 1.47(2) . ?
C02V C03G 1.51(2) . ?
C02V H02E 0.9600 . ?
C02V H02F 0.9600 . ?
C02V H02G 0.9600 . ?
C02W C03N 1.37(2) . ?
C02W C048 1.38(2) . ?
C02X C05C 1.41(3) . ?
C02X C035 1.45(2) . ?
C02X H02X 0.9300 . ?
C030 C036 1.48(2) . ?
C031 C033 1.35(2) . ?
C032 C03I 1.36(3) . ?
C032 C043 1.40(2) . ?
C032 H032 0.9300 . ?
C033 C2 1.34(3) . ?
C033 H033 0.9300 . ?
C036 H03B 0.9600 . ?
C036 H03C 0.9600 . ?
C036 H03D 0.9600 . ?
C037 C03A 1.36(2) . ?
C037 C03M 1.45(2) . ?
C037 H037 0.9300 . ?
C038 H03M 0.9600 . ?
C038 H03N 0.9600 . ?
C038 H03O 0.9600 . ?
C039 C03K 1.46(2) . ?
C039 H03P 0.9600 . ?
C039 H03Q 0.9600 . ?
C039 H03R 0.9600 . ?
C03A C04F 1.38(3) . ?
C03A H03A 0.9300 . ?
C03B C03X 1.40(2) . ?
C03B C055 1.46(2) . ?
C03C H03T 0.9600 . ?
C03C H03V 0.9600 . ?
C03C H03W 0.9600 . ?
C03D C05A 1.40(2) . ?
C03D C054 1.55(2) . ?
C03E C040 1.43(2) . ?
C03E C04C 1.44(2) . ?
C03F H03E 0.9600 . ?
C03F H03F 0.9600 . ?
C03F H03G 0.9600 . ?
C03H C05E 1.45(2) . ?
C03H H03H 0.9300 . ?
C03I H03I 0.9300 . ?
C03J C048 1.41(2) . ?
C03J H03 0.9300 . ?
C03K C04L 1.38(2) . ?
C03L C04K 1.46(2) . ?
C03L H03J 0.9600 . ?
C03L H03K 0.9600 . ?
C03L H03L 0.9600 . ?
C03M C049 1.40(2) . ?
C03N C04R 1.37(2) . ?
C03N H0AA 0.9300 . ?
C03O C03P 1.44(3) . ?
C03O H03X 0.9300 . ?
C03P H03Y 0.9300 . ?
C03R C05P 1.35(2) . ?
C03R H2AA 0.9300 . ?
C03S C04I 1.36(3) . ?
C03S C050 1.45(2) . ?
C03S H03S 0.9300 . ?
C03T H1AA 0.9300 . ?
C03U H03U 0.9300 . ?
C03V C04E 1.42(2) . ?
C03X C04S 1.42(2) . ?
C03Y C05J 1.42(2) . ?
C03Z C05L 1.37(2) . ?
C03Z C05Q 1.41(3) . ?
C03Z H03Z 0.9300 . ?
C040 C052 1.42(2) . ?
C040 H040 0.9300 . ?
C041 C057 1.47(2) . ?
C041 H041 0.9300 . ?
C042 C04E 1.35(2) . ?
C042 C05J 1.39(2) . ?
C042 H042 0.9300 . ?
C043 C05F 1.38(2) . ?
C043 H043 0.9300 . ?
C044 C04J 1.36(2) . ?
C045 C04X 1.39(2) . ?
C046 C059 1.37(2) . ?
C046 C055 1.43(2) . ?
C046 H046 0.9300 . ?
C047 C04O 1.42(2) . ?
C047 C05L 1.43(2) . ?
C047 C05B 1.45(2) . ?
C049 C05B 1.29(3) . ?
C049 H049 0.9300 . ?
C04A C04Z 1.41(2) . ?
C04B C04S 1.40(2) . ?
C04B C05D 1.47(3) . ?
C04B H04B 0.9300 . ?
C04C C05O 1.38(2) . ?
C04D C04F 1.38(2) . ?
C04F H04F 0.9300 . ?
C04G H04A 0.9600 . ?
C04G H04C 0.9600 . ?
C04G H04D 0.9600 . ?
C04H C04W 1.478(18) . ?
C04H H04P 0.9300 . ?
C04I H04O 0.9300 . ?
C04J C04M 1.49(2) . ?
C04L C04U 1.52(2) . ?
C04M H04E 0.9600 . ?
C04M H04G 0.9600 . ?
C04M H04H 0.9600 . ?
C04O C05E 1.42(2) . ?
C04Q C05M 1.37(2) . ?
C04Q C2 1.50(3) . ?
C04Q H04Q 0.9300 . ?
C04S H04S 0.9300 . ?
C04T C05C 1.45(3) . ?
C04T H04T 0.9300 . ?
C04U H04L 0.9600 . ?
C04U H04M 0.9600 . ?
C04U H04N 0.9600 . ?
C04V H04I 0.9600 . ?
C04V H04J 0.9600 . ?
C04V H04K 0.9600 . ?
C04W C04X 1.34(2) . ?
C04W H04W 0.9300 . ?
C04X H04X 0.9300 . ?
C04Y C04Z 1.31(2) . ?
C04Y C058 1.41(2) . ?
C04Y H04Y 0.9300 . ?
C050 H050 0.9300 . ?
C051 C05K 1.31(2) . ?
C051 C056 1.47(2) . ?
C051 H051 0.9300 . ?
C052 C05N 1.37(3) . ?
C052 H052 0.9300 . ?
C053 H05F 0.9600 . ?
C053 H05G 0.9600 . ?
C053 H05H 0.9600 . ?
C054 H05I 0.9600 . ?
C054 H05J 0.9600 . ?
C054 H05N 0.9600 . ?
C055 C05D 1.37(2) . ?
C056 C1 1.33(2) . ?
C056 H056 0.9300 . ?
C057 H057 0.9300 . ?
C059 C05F 1.42(2) . ?
C059 H059 0.9300 . ?
C05A C05H 1.54(2) . ?
C05B H05B 0.9300 . ?
C05C H05S 0.9300 . ?
C05D H05D 0.9300 . ?
C05E C05Q 1.40(2) . ?
C05G H05A 0.9600 . ?
C05G H05C 0.9600 . ?
C05G H05E 0.9600 . ?
C05H H05O 0.9600 . ?
C05H H05P 0.9600 . ?
C05H H05R 0.9600 . ?
C05I H05V 0.9300 . ?
C05K H05K 0.9300 . ?
C05L H05L 0.9300 . ?
C05M H05M 0.9300 . ?
C05N C05O 1.37(3) . ?
C05N H05T 0.9300 . ?
C05O H05U 0.9300 . ?
C05Q H05Q 0.9300 . ?
C1 H1 0.9300 . ?
C2 H2 0.9300 . ?
